data_7035025
loop_
_publ_author_name
'Suzuki, Kosuke'
'Sato, Rinta'
'Minato, Takuo'
'Shinoe, Masahiro'
'Yamaguchi, Kazuya'
'Mizuno, Noritaka'

_publ_section_title
;
 A cascade approach to hetero-pentanuclear manganese-oxide clusters in
 polyoxometalates and their single-molecule magnet properties.
;
_journal_issue 32
_journal_name_full 'Dalton transactions (Cambridge, England : 2003)'
_journal_page_first 14220
_journal_page_last 14226
_journal_paper_doi 10.1039/c5dt01363a
_journal_volume 44
_journal_year 2015
_chemical_formula_sum 'C120 Cl8 Co Mn4 N7 O70 Si2 W18'
_chemical_formula_weight 6587.04
_space_group_crystal_system triclinic
_space_group_IT_number 2
_space_group_name_Hall '-P 1'
_space_group_name_H-M_alt 'P -1'
_symmetry_space_group_name_Hall '-P 1'
_symmetry_space_group_name_H-M 'P -1'
_atom_sites_solution_hydrogens none
_audit_creation_method SHELXL-2014/6
_audit_update_record
;
2015-02-13 deposited with the CCDC.
2015-05-07 downloaded from the CCDC.
;
_cell_angle_alpha 103.6296(5)
_cell_angle_beta 97.2188(4)
_cell_angle_gamma 92.9884(6)
_cell_formula_units_Z 2
_cell_length_a 14.34670(10)
_cell_length_b 20.20680(10)
_cell_length_c 34.2447(3)
_cell_measurement_temperature 123(2)
_cell_volume 9537.06(12)
_computing_cell_refinement HKL2000
_computing_data_collection 'Rigaku CrystalClear'
_computing_data_reduction HKL2000
_computing_structure_refinement 'SHELXL-2014/6 (Sheldrick, 2014)'
_computing_structure_solution 'SHELXS-97 (Sheldrick, 1990)'
_diffrn_ambient_temperature 123(2)
_diffrn_measured_fraction_theta_full 0.994
_diffrn_measured_fraction_theta_max 0.976
_diffrn_radiation_type MoK\a
_diffrn_radiation_wavelength 0.71069
_diffrn_reflns_av_unetI/netI 0.0348
_diffrn_reflns_Laue_measured_fraction_full 0.994
_diffrn_reflns_Laue_measured_fraction_max 0.976
_diffrn_reflns_number 52081
_diffrn_reflns_point_group_measured_fraction_full 0.994
_diffrn_reflns_point_group_measured_fraction_max 0.976
_diffrn_reflns_theta_full 25.240
_diffrn_reflns_theta_max 29.548
_diffrn_reflns_theta_min 1.408
_exptl_absorpt_coefficient_mu 11.339
_exptl_absorpt_correction_T_max 0.571
_exptl_absorpt_correction_T_min 0.305
_exptl_absorpt_correction_type empirical
_exptl_absorpt_process_details 'HKL2000 DENZO SCALEPACK'
_exptl_crystal_colour brown
_exptl_crystal_density_diffrn 2.294
_exptl_crystal_density_method 'not measured'
_exptl_crystal_description plate
_exptl_crystal_F_000 5904
_exptl_crystal_size_max 0.100
_exptl_crystal_size_mid 0.100
_exptl_crystal_size_min 0.050
_platon_squeeze_details
;
;
_refine_diff_density_max 5.219
_refine_diff_density_min -3.222
_refine_diff_density_rms 0.254
_refine_ls_extinction_method none
_refine_ls_goodness_of_fit_ref 1.015
_refine_ls_hydrogen_treatment none
_refine_ls_matrix_type full
_refine_ls_number_parameters 1411
_refine_ls_number_reflns 52081
_refine_ls_number_restraints 34
_refine_ls_restrained_S_all 1.016
_refine_ls_R_factor_all 0.0570
_refine_ls_R_factor_gt 0.0464
_refine_ls_shift/su_max 0.004
_refine_ls_shift/su_mean 0.000
_refine_ls_structure_factor_coef Fsqd
_refine_ls_weighting_details 'w=1/[\s^2^(Fo^2^)+(0.0412P)^2^+166.9472P] where P=(Fo^2^+2Fc^2^)/3'
_refine_ls_weighting_scheme calc
_refine_ls_wR_factor_gt 0.1099
_refine_ls_wR_factor_ref 0.1152
_reflns_Friedel_coverage 0.000
_reflns_number_gt 43778
_reflns_number_total 52081
_reflns_threshold_expression 'I > 2\s(I)'
_cod_data_source_file c5dt01363a2.cif
_cod_data_source_block shelx
_cod_depositor_comments 'Adding full bibliography for 7035023--7035031.cif.'
_cod_database_code 7035025
_shelx_space_group_comment
;
The symmetry employed for this shelxl refinement is uniquely defined
by the following loop, which should always be used as a source of
symmetry information in preference to the above space-group names.
They are only intended as comments.
;
_shelx_estimated_absorpt_t_min 0.397
_shelx_estimated_absorpt_t_max 0.601
_shelxl_version_number 2014/6

loop_
_space_group_symop_operation_xyz
'x, y, z'
'-x, -y, -z'

loop_
_atom_site_label
_atom_site_type_symbol
_atom_site_fract_x
_atom_site_fract_y
_atom_site_fract_z
_atom_site_U_iso_or_equiv
_atom_site_adp_type
_atom_site_occupancy
_atom_site_site_symmetry_order
_atom_site_calc_flag
_atom_site_refinement_flags_posn
_atom_site_refinement_flags_adp
_atom_site_refinement_flags_occupancy
_atom_site_disorder_assembly
_atom_site_disorder_group
W1 W 0.94339(2) 0.17018(2) 0.70942(2) 0.01924(5) Uani 1 1 d . . . . .
W2 W 0.97469(2) 0.27525(2) 0.80261(2) 0.01947(6) Uani 1 1 d . . . . .
W3 W 1.19563(2) 0.27691(2) 0.87197(2) 0.02107(6) Uani 1 1 d . . . . .
W4 W 1.36212(2) 0.17334(2) 0.84287(2) 0.02016(6) Uani 1 1 d . . . . .
W5 W 1.32557(2) 0.05659(2) 0.73863(2) 0.01935(6) Uani 1 1 d . . . . .
W6 W 1.13068(2) 0.05899(2) 0.67509(2) 0.02002(6) Uani 1 1 d . . . . .
W7 W 0.98668(2) 0.02148(2) 0.75242(2) 0.02016(6) Uani 1 1 d . . . . .
W8 W 1.01529(2) 0.12638(2) 0.84606(2) 0.02087(6) Uani 1 1 d . . . . .
W9 W 1.18554(2) 0.02396(2) 0.81722(2) 0.02108(6) Uani 1 1 d . . . . .
W10 W 1.24496(2) 0.31693(2) 0.66746(2) 0.01659(5) Uani 1 1 d . . . . .
W11 W 1.28016(2) 0.42302(2) 0.76006(2) 0.01701(5) Uani 1 1 d . . . . .
W12 W 1.09478(2) 0.53477(2) 0.79502(2) 0.01842(5) Uani 1 1 d . . . . .
W13 W 0.90043(2) 0.53830(2) 0.73158(2) 0.01715(5) Uani 1 1 d . . . . .
W14 W 0.85720(2) 0.41834(2) 0.62866(2) 0.01790(5) Uani 1 1 d . . . . .
W15 W 1.03111(2) 0.32303(2) 0.59629(2) 0.01992(6) Uani 1 1 d . . . . .
W16 W 1.21426(2) 0.46883(2) 0.62420(2) 0.01911(5) Uani 1 1 d . . . . .
W17 W 1.23564(2) 0.57298(2) 0.71759(2) 0.01814(5) Uani 1 1 d . . . . .
W18 W 1.03819(2) 0.56531(2) 0.65090(2) 0.01810(5) Uani 1 1 d . . . . .
Co1 Co 1.11105(6) 0.29770(5) 0.73580(3) 0.01732(17) Uani 1 1 d . . . . .
Mn1 Mn 1.28177(7) 0.18577(5) 0.70494(3) 0.01796(19) Uani 1 1 d . . . . .
Mn2 Mn 1.31477(7) 0.29628(5) 0.80312(3) 0.01857(19) Uani 1 1 d . . . . .
Mn3 Mn 0.94132(7) 0.40852(5) 0.76600(3) 0.01774(19) Uani 1 1 d . . . . .
Mn4 Mn 0.90874(7) 0.29789(5) 0.66898(3) 0.01789(19) Uani 1 1 d . . . . .
Si1 Si 1.14937(12) 0.16518(9) 0.77468(5) 0.0145(3) Uani 1 1 d . . . . .
Si2 Si 1.07352(12) 0.42862(9) 0.69505(5) 0.0136(3) Uani 1 1 d . . . . .
O1 O 0.9951(3) 0.2530(2) 0.69632(15) 0.0200(9) Uani 1 1 d . . . . .
O2 O 1.0194(3) 0.3398(2) 0.77343(15) 0.0198(9) Uani 1 1 d . . . . .
O3 O 1.2742(4) 0.3366(2) 0.85357(15) 0.0217(10) Uani 1 1 d . . . . .
O4 O 1.4079(3) 0.2528(3) 0.83039(15) 0.0215(10) Uani 1 1 d . . . . .
O5 O 1.3667(3) 0.1205(2) 0.71167(15) 0.0202(9) Uani 1 1 d . . . . .
O6 O 1.2108(3) 0.1215(2) 0.66041(15) 0.0209(10) Uani 1 1 d . . . . .
O7 O 0.8446(4) 0.1585(3) 0.67383(18) 0.0302(12) Uani 1 1 d . . . . .
O8 O 0.8935(4) 0.3256(3) 0.82482(18) 0.0288(11) Uani 1 1 d . . . . .
O9 O 1.1875(4) 0.3258(3) 0.91970(17) 0.0290(12) Uani 1 1 d . . . . .
O10 O 1.4608(4) 0.1563(3) 0.87169(16) 0.0277(11) Uani 1 1 d . . . . .
O11 O 1.4138(4) 0.0028(3) 0.73337(17) 0.0264(11) Uani 1 1 d . . . . .
O12 O 1.0907(4) 0.0046(3) 0.62863(16) 0.0283(11) Uani 1 1 d . . . . .
O13 O 0.8944(3) 0.2273(2) 0.75367(16) 0.0215(10) Uani 1 1 d . . . . .
O14 O 1.0867(3) 0.3000(3) 0.84052(16) 0.0220(10) Uani 1 1 d . . . . .
O15 O 1.3005(4) 0.2273(3) 0.88537(16) 0.0240(10) Uani 1 1 d . . . . .
O16 O 1.3725(3) 0.1201(3) 0.78998(15) 0.0209(10) Uani 1 1 d . . . . .
O17 O 1.2354(4) 0.0122(2) 0.69249(15) 0.0222(10) Uani 1 1 d . . . . .
O18 O 1.0329(3) 0.1211(2) 0.68012(15) 0.0208(10) Uani 1 1 d . . . . .
O19 O 1.0708(3) 0.2127(2) 0.75978(14) 0.0172(9) Uani 1 1 d . . . . .
O20 O 1.2266(3) 0.2116(2) 0.81056(15) 0.0189(9) Uani 1 1 d . . . . .
O21 O 1.2016(3) 0.1297(2) 0.73694(14) 0.0184(9) Uani 1 1 d . . . . .
O22 O 1.0989(3) 0.1056(2) 0.79158(15) 0.0188(9) Uani 1 1 d . . . . .
O23 O 0.9606(3) 0.1957(3) 0.82240(16) 0.0219(10) Uani 1 1 d . . . . .
O24 O 1.1141(4) 0.1953(3) 0.87072(15) 0.0225(10) Uani 1 1 d . . . . .
O25 O 1.2725(4) 0.0977(3) 0.84462(15) 0.0233(10) Uani 1 1 d . . . . .
O26 O 1.2481(4) 0.0168(3) 0.77160(16) 0.0226(10) Uani 1 1 d . . . . .
O27 O 1.0610(4) 0.0182(3) 0.71084(16) 0.0226(10) Uani 1 1 d . . . . .
O28 O 0.9307(3) 0.0961(3) 0.73336(16) 0.0221(10) Uani 1 1 d . . . . .
O29 O 0.9400(3) 0.0589(3) 0.80346(16) 0.0231(10) Uani 1 1 d . . . . .
O30 O 1.0977(4) 0.0583(3) 0.85506(16) 0.0241(10) Uani 1 1 d . . . . .
O31 O 1.0736(4) -0.0237(2) 0.78080(16) 0.0226(10) Uani 1 1 d . . . . .
O32 O 0.9028(4) -0.0449(3) 0.73154(18) 0.0290(12) Uani 1 1 d . . . . .
O33 O 0.9500(4) 0.1282(3) 0.88482(17) 0.0279(11) Uani 1 1 d . . . . .
O34 O 1.2244(4) -0.0419(3) 0.83701(18) 0.0302(12) Uani 1 1 d . . . . .
O35 O 1.2032(3) 0.2552(2) 0.69727(15) 0.0200(9) Uani 1 1 d . . . . .
O36 O 1.2304(3) 0.3423(2) 0.77397(14) 0.0187(9) Uani 1 1 d . . . . .
O37 O 1.0133(4) 0.4742(3) 0.81017(15) 0.0221(10) Uani 1 1 d . . . . .
O38 O 0.8573(3) 0.4757(2) 0.75910(15) 0.0202(9) Uani 1 1 d . . . . .
O39 O 0.8144(3) 0.3381(3) 0.64112(15) 0.0208(10) Uani 1 1 d . . . . .
O40 O 0.9510(3) 0.2529(3) 0.61748(15) 0.0213(10) Uani 1 1 d . . . . .
O41 O 1.3243(3) 0.2662(3) 0.64387(15) 0.0215(10) Uani 1 1 d . . . . .
O42 O 1.3808(4) 0.4372(3) 0.79481(16) 0.0254(11) Uani 1 1 d . . . . .
O43 O 1.1341(4) 0.5892(3) 0.84132(16) 0.0251(11) Uani 1 1 d . . . . .
O44 O 0.8161(4) 0.5952(3) 0.73662(16) 0.0232(10) Uani 1 1 d . . . . .
O45 O 0.7580(4) 0.4336(3) 0.59944(16) 0.0245(10) Uani 1 1 d . . . . .
O46 O 1.0363(4) 0.2706(3) 0.54967(16) 0.0259(11) Uani 1 1 d . . . . .
O47 O 1.3278(3) 0.3666(2) 0.71492(15) 0.0187(9) Uani 1 1 d . . . . .
O48 O 1.1920(3) 0.4739(2) 0.78965(15) 0.0199(9) Uani 1 1 d . . . . .
O49 O 0.9894(3) 0.5827(3) 0.77754(15) 0.0215(10) Uani 1 1 d . . . . .
O50 O 0.8479(3) 0.4727(2) 0.68028(15) 0.0197(9) Uani 1 1 d . . . . .
O51 O 0.9168(3) 0.3609(3) 0.58520(15) 0.0208(10) Uani 1 1 d . . . . .
O52 O 1.1328(3) 0.2941(2) 0.62941(15) 0.0190(9) Uani 1 1 d . . . . .
O53 O 1.1518(3) 0.3808(2) 0.70991(14) 0.0179(9) Uani 1 1 d . . . . .
O54 O 1.0220(3) 0.4645(2) 0.73314(14) 0.0179(9) Uani 1 1 d . . . . .
O55 O 0.9959(3) 0.3816(2) 0.65934(14) 0.0165(9) Uani 1 1 d . . . . .
O56 O 1.1252(3) 0.4869(2) 0.67714(14) 0.0170(9) Uani 1 1 d . . . . .
O57 O 1.2910(3) 0.4977(2) 0.73495(15) 0.0191(9) Uani 1 1 d . . . . .
O58 O 1.1614(3) 0.5772(2) 0.75875(15) 0.0205(10) Uani 1 1 d . . . . .
O59 O 0.9769(3) 0.5738(2) 0.69742(15) 0.0180(9) Uani 1 1 d . . . . .
O60 O 0.9496(3) 0.4913(2) 0.62502(15) 0.0195(9) Uani 1 1 d . . . . .
O61 O 1.1098(3) 0.3989(2) 0.59673(15) 0.0201(9) Uani 1 1 d . . . . .
O62 O 1.2598(3) 0.3970(2) 0.64626(15) 0.0202(9) Uani 1 1 d . . . . .
O63 O 1.2858(3) 0.5366(2) 0.66581(16) 0.0212(10) Uani 1 1 d . . . . .
O64 O 1.1486(3) 0.6164(2) 0.68739(16) 0.0208(10) Uani 1 1 d . . . . .
O65 O 1.1262(3) 0.5332(2) 0.61344(15) 0.0205(10) Uani 1 1 d . . . . .
O66 O 1.2811(4) 0.4679(3) 0.58601(17) 0.0277(11) Uani 1 1 d . . . . .
O67 O 1.3201(4) 0.6392(3) 0.73839(17) 0.0268(11) Uani 1 1 d . . . . .
O68 O 0.9969(4) 0.6308(3) 0.63172(16) 0.0249(11) Uani 1 1 d . . . . .
O1H O 1.3565(3) 0.2479(3) 0.75265(15) 0.0215(10) Uani 1 1 d . . . . .
O2H O 0.8651(3) 0.3463(3) 0.71877(16) 0.0229(10) Uani 1 1 d . . . . .
N101 N 0.2696(4) 0.1043(3) 0.54099(19) 0.0243(12) Uiso 1 1 d . . . . .
C101 C 0.3133(6) 0.0738(4) 0.5032(2) 0.0274(15) Uiso 1 1 d . . . . .
C102 C 0.4208(6) 0.0854(5) 0.5089(3) 0.0359(18) Uiso 1 1 d . . . . .
C103 C 0.4583(7) 0.0769(5) 0.4674(3) 0.0385(19) Uiso 1 1 d . . . . .
C104 C 0.4421(8) 0.1379(6) 0.4490(3) 0.051(2) Uiso 1 1 d . . . . .
C111 C 0.3145(6) 0.0825(4) 0.5780(2) 0.0277(15) Uiso 1 1 d . . . . .
C112 C 0.3000(6) 0.0061(4) 0.5760(3) 0.0325(17) Uiso 1 1 d . . . . .
C113 C 0.3643(6) -0.0088(4) 0.6121(3) 0.0336(17) Uiso 1 1 d . . . . .
C114 C 0.3430(7) -0.0808(5) 0.6166(3) 0.044(2) Uiso 1 1 d . . . . .
C121 C 0.1647(6) 0.0815(4) 0.5306(2) 0.0281(15) Uiso 1 1 d . . . . .
C122 C 0.1062(6) 0.1133(5) 0.5636(3) 0.0353(18) Uiso 1 1 d . . . . .
C123 C 0.0028(8) 0.0832(6) 0.5524(3) 0.048(2) Uiso 1 1 d . . . . .
C124 C -0.0492(9) 0.1034(6) 0.5157(4) 0.056(3) Uiso 1 1 d . . . . .
C131 C 0.2854(6) 0.1814(4) 0.5521(3) 0.0302(16) Uiso 1 1 d . . . . .
C132 C 0.2444(6) 0.2178(4) 0.5199(2) 0.0280(15) Uiso 1 1 d . . . . .
C133 C 0.2689(6) 0.2946(4) 0.5360(3) 0.0318(17) Uiso 1 1 d . . . . .
C134 C 0.2269(7) 0.3338(5) 0.5063(3) 0.041(2) Uiso 1 1 d . . . . .
N201 N 0.5662(5) 0.5081(4) 0.7072(2) 0.0316(14) Uiso 1 1 d . . . . .
C201 C 0.4840(6) 0.4549(4) 0.6865(3) 0.0328(17) Uiso 1 1 d . . . . .
C202 C 0.5156(6) 0.3843(5) 0.6662(3) 0.0340(18) Uiso 1 1 d . . . . .
C203 C 0.4966(7) 0.3705(5) 0.6204(3) 0.0373(19) Uiso 1 1 d . . . . .
C204 C 0.5256(7) 0.2981(5) 0.6013(3) 0.042(2) Uiso 1 1 d . . . . .
C211 C 0.6232(6) 0.5254(4) 0.6761(2) 0.0264(15) Uiso 1 1 d . . . . .
C212 C 0.5737(6) 0.5632(4) 0.6470(3) 0.0317(17) Uiso 1 1 d . . . . .
C213 C 0.6396(7) 0.5739(5) 0.6167(3) 0.0370(19) Uiso 1 1 d . . . . .
C214 C 0.5982(8) 0.6189(6) 0.5898(3) 0.047(2) Uiso 1 1 d . . . . .
C221 C 0.5208(6) 0.5697(5) 0.7295(3) 0.0342(18) Uiso 1 1 d . . . . .
C222 C 0.5913(8) 0.6320(6) 0.7500(3) 0.049(2) Uiso 1 1 d . . . . .
C223 C 0.5396(8) 0.6930(6) 0.7691(4) 0.051(3) Uiso 1 1 d . . . . .
C224 C 0.6081(11) 0.7585(8) 0.7856(5) 0.078(4) Uiso 1 1 d . . . . .
C231 C 0.6339(7) 0.4815(5) 0.7372(3) 0.0360(18) Uiso 1 1 d . . . . .
C232 C 0.5870(7) 0.4491(5) 0.7667(3) 0.041(2) Uiso 1 1 d . . . . .
C233 C 0.6635(8) 0.4231(6) 0.7938(4) 0.051(3) Uiso 1 1 d . . . . .
C234 C 0.6191(10) 0.3921(7) 0.8256(4) 0.068(3) Uiso 1 1 d . . . . .
N301 N 0.0388(6) 0.7856(4) 0.7543(2) 0.0388(17) Uiso 1 1 d . . . . .
C301 C 0.0957(7) 0.7396(5) 0.7763(3) 0.043(2) Uiso 1 1 d . . . . .
C302 C 0.1799(10) 0.7796(7) 0.8067(4) 0.066(3) Uiso 1 1 d . . . . .
C303 C 0.2314(10) 0.7350(7) 0.8293(4) 0.067(3) Uiso 1 1 d . . . . .
C304 C 0.3206(14) 0.7729(10) 0.8576(6) 0.099(5) Uiso 1 1 d . . . . .
C311 C 0.1014(7) 0.8281(5) 0.7357(3) 0.0385(19) Uiso 1 1 d . . . . .
C312 C 0.1527(7) 0.7870(5) 0.7031(3) 0.042(2) Uiso 1 1 d . . . . .
C313 C 0.2333(7) 0.8343(5) 0.6955(3) 0.045(2) Uiso 1 1 d . . . . .
C314 C 0.3179(8) 0.8492(6) 0.7304(4) 0.054(3) Uiso 1 1 d . . . . .
C321 C -0.0337(8) 0.7382(6) 0.7219(4) 0.052(3) Uiso 1 1 d . . . . .
C322 C -0.0916(10) 0.7758(7) 0.6928(4) 0.070(4) Uiso 1 1 d . . . . .
C323 C -0.1774(11) 0.7282(8) 0.6697(5) 0.077(4) Uiso 1 1 d . . . . .
C324 C -0.2547(15) 0.7377(11) 0.6942(7) 0.112(6) Uiso 1 1 d . . . . .
C331 C -0.0105(8) 0.8365(6) 0.7846(3) 0.048(2) Uiso 1 1 d . . . . .
C332 C -0.0808(10) 0.8023(7) 0.8062(4) 0.065(3) Uiso 1 1 d . . . . .
C333 C -0.1162(14) 0.8581(10) 0.8384(6) 0.103(6) Uiso 1 1 d . . . . .
C334 C -0.1738(15) 0.9024(11) 0.8212(6) 0.105(6) Uiso 1 1 d . . . . .
N401 N 1.6611(6) 0.1180(4) 0.7874(2) 0.0394(17) Uiso 1 1 d . . . . .
C401 C 1.6017(7) 0.1651(5) 0.7680(3) 0.042(2) Uiso 1 1 d . . . . .
C402 C 1.6592(8) 0.2158(6) 0.7509(4) 0.053(3) Uiso 1 1 d . . . . .
C403 C 1.5943(9) 0.2449(7) 0.7207(4) 0.058(3) Uiso 1 1 d . . . . .
C404 C 1.5570(11) 0.1921(8) 0.6817(5) 0.074(4) Uiso 1 1 d . . . . .
C411 C 1.7365(7) 0.1608(5) 0.8213(3) 0.041(2) Uiso 1 1 d . . . . .
C412 C 1.6992(7) 0.2073(5) 0.8557(3) 0.044(2) Uiso 1 1 d . . . . .
C413 C 1.7817(8) 0.2471(6) 0.8861(3) 0.048(2) Uiso 1 1 d . . . . .
C414 C 1.7446(10) 0.2961(8) 0.9221(4) 0.071(4) Uiso 1 1 d . . . . .
C421 C 1.5926(6) 0.0759(4) 0.8047(3) 0.0335(17) Uiso 1 1 d . . . . .
C422 C 1.6393(8) 0.0235(6) 0.8250(4) 0.053(3) Uiso 1 1 d . . . . .
C423 C 1.5694(9) -0.0084(7) 0.8473(4) 0.060(3) Uiso 1 1 d . . . . .
C424 C 1.4818(12) -0.0455(8) 0.8215(5) 0.081(4) Uiso 1 1 d . . . . .
C431 C 1.7144(8) 0.0725(6) 0.7575(3) 0.049(2) Uiso 1 1 d . . . . .
C432 C 1.6486(10) 0.0290(8) 0.7202(4) 0.069(3) Uiso 1 1 d . . . . .
C433 C 1.6807(18) -0.0340(13) 0.7023(8) 0.135(8) Uiso 1 1 d . . . . .
C434 C 1.6153(14) -0.0791(11) 0.6652(6) 0.105(6) Uiso 1 1 d . . . . .
N501 N 0.2315(5) 0.6315(4) 0.5375(2) 0.0292(14) Uiso 1 1 d . . . . .
C501 C 0.2820(6) 0.6342(4) 0.5800(2) 0.0298(16) Uiso 1 1 d . . . . .
C502 C 0.3459(6) 0.6992(5) 0.6002(3) 0.0348(18) Uiso 1 1 d . . . . .
C503 C 0.3835(7) 0.6967(5) 0.6436(3) 0.0379(19) Uiso 1 1 d . . . . .
C504 C 0.4606(8) 0.7567(6) 0.6625(4) 0.052(3) Uiso 1 1 d . . . . .
C511 C 0.1638(6) 0.6876(5) 0.5379(3) 0.0339(18) Uiso 1 1 d . . . . .
C512 C 0.0928(7) 0.6907(5) 0.5668(3) 0.040(2) Uiso 1 1 d . . . . .
C513 C 0.0315(7) 0.7495(5) 0.5647(3) 0.041(2) Uiso 1 1 d . . . . .
C514 C 0.0874(9) 0.8207(6) 0.5823(4) 0.057(3) Uiso 1 1 d . . . . .
C521 C 0.1791(6) 0.5612(4) 0.5230(2) 0.0264(15) Uiso 1 1 d . . . . .
C522 C 0.1159(6) 0.5474(4) 0.4819(3) 0.0330(17) Uiso 1 1 d . . . . .
C523 C 0.0890(6) 0.4693(5) 0.4655(3) 0.0343(18) Uiso 1 1 d . . . . .
C524 C 0.1647(7) 0.4328(5) 0.4435(3) 0.0361(18) Uiso 1 1 d . . . . .
C531 C 0.3000(6) 0.6415(4) 0.5087(3) 0.0312(17) Uiso 1 1 d . . . . .
C532 C 0.3729(6) 0.5889(5) 0.5015(3) 0.0340(18) Uiso 1 1 d . . . . .
C533 C 0.4487(7) 0.6167(5) 0.4806(3) 0.0361(18) Uiso 1 1 d . . . . .
C534 C 0.5249(7) 0.5672(5) 0.4707(3) 0.0379(19) Uiso 1 1 d . . . . .
N601 N 0.1997(16) 0.1259(11) 0.9732(7) 0.145(2) Uiso 1 1 d . U . . .
C601 C 0.227(2) 0.1287(14) 1.0178(9) 0.144(2) Uiso 1 1 d . U . . .
C602 C 0.3013(19) 0.1839(14) 1.0357(8) 0.145(2) Uiso 1 1 d . U . . .
C603 C 0.331(2) 0.1700(14) 1.0813(8) 0.145(3) Uiso 1 1 d . U . . .
C604 C 0.415(2) 0.2218(14) 1.1009(8) 0.146(3) Uiso 1 1 d . U . . .
C611 C 0.1548(19) 0.1944(13) 0.9670(8) 0.146(2) Uiso 1 1 d D U . . .
C612 C 0.0904(19) 0.2170(12) 0.9942(8) 0.147(2) Uiso 1 1 d D U . . .
C613 C 0.0747(18) 0.2940(10) 0.9914(8) 0.148(3) Uiso 1 1 d D U . . .
C614 C -0.0120(18) 0.2826(14) 0.9605(8) 0.151(3) Uiso 1 1 d D U . . .
C621 C 0.1091(19) 0.0677(13) 0.9550(8) 0.147(2) Uiso 1 1 d D U . . .
C622 C 0.1510(17) -0.0026(12) 0.9408(8) 0.149(2) Uiso 1 1 d D U . . .
C623 C 0.0548(17) -0.0510(13) 0.9367(8) 0.150(3) Uiso 1 1 d D U . . .
C624 C 0.098(2) -0.1176(13) 0.9169(8) 0.153(3) Uiso 1 1 d D U . . .
C631 C 0.277(2) 0.1136(14) 0.9485(8) 0.145(2) Uiso 1 1 d . U . . .
C632 C 0.332(2) 0.0520(14) 0.9556(8) 0.145(2) Uiso 1 1 d . U . . .
C633 C 0.403(2) 0.0385(14) 0.9278(8) 0.145(3) Uiso 1 1 d . U . . .
C634 C 0.4434(19) -0.0330(14) 0.9309(8) 0.147(3) Uiso 1 1 d . U . . .
N701 N -0.2468(9) 0.4697(7) 1.0659(4) 0.080(3) Uiso 1 1 d . . . . .
C701 C -0.3178(16) 0.4696(11) 1.1037(7) 0.115(5) Uiso 1 1 d . U . . .
C702 C -0.4054(16) 0.4390(11) 1.0883(7) 0.114(4) Uiso 1 1 d . U . . .
C703 C -0.4539(13) 0.4366(9) 1.1233(6) 0.092(4) Uiso 1 1 d . U . . .
C704 C -0.4439(14) 0.4045(10) 1.1553(6) 0.100(5) Uiso 1 1 d . U . . .
C711 C -0.2473(16) 0.4116(12) 1.0428(7) 0.120(5) Uiso 1 1 d . U . . .
C712 C -0.2094(16) 0.3643(12) 1.0621(7) 0.119(5) Uiso 1 1 d . U . . .
C713 C -0.2424(19) 0.2711(13) 1.0373(8) 0.136(5) Uiso 1 1 d . U . . .
C714 C -0.171(2) 0.2341(16) 1.0522(9) 0.167(8) Uiso 1 1 d . U . . .
C721 C -0.1595(8) 0.5095(6) 1.0903(4) 0.052(2) Uiso 1 1 d . U . . .
C722 C -0.0753(10) 0.5100(7) 1.0696(4) 0.066(3) Uiso 1 1 d . U . . .
C723 C 0.0062(11) 0.5525(8) 1.0976(5) 0.074(3) Uiso 1 1 d . U . . .
C724 C 0.0963(15) 0.5523(10) 1.0818(6) 0.105(5) Uiso 1 1 d . U . . .
C731 C -0.3000(14) 0.5246(10) 1.0435(6) 0.101(4) Uiso 1 1 d . U . . .
C732 C -0.2675(13) 0.5258(10) 1.0071(6) 0.095(4) Uiso 1 1 d . U . . .
C733 C -0.3115(15) 0.5756(11) 0.9841(7) 0.113(4) Uiso 1 1 d . U . . .
C734 C -0.2938(17) 0.5838(12) 0.9475(7) 0.124(6) Uiso 1 1 d . U . . .
C11 C 0.1260(10) 0.0128(7) 0.3755(4) 0.066(3) Uiso 1 1 d . . . . .
C12 C 0.1221(8) 0.0818(5) 0.3686(3) 0.046(2) Uiso 1 1 d . . . . .
Cl11 Cl 0.2488(7) -0.0058(3) 0.3908(3) 0.046(2) Uiso 0.50(3) 1 d . . P A .
Cl13 Cl 0.2289(7) -0.0055(3) 0.4014(3) 0.045(2) Uiso 0.50(3) 1 d . . P A 1
Cl12 Cl 0.1492(6) 0.1372(5) 0.4196(3) 0.049(2) Uiso 0.41(2) 1 d . . P B .
Cl14 Cl 0.1691(4) 0.1534(3) 0.41040(18) 0.0466(17) Uiso 0.59(2) 1 d . . P B 2
C21 C 0.2570(7) 0.7814(5) 0.4464(3) 0.045(2) Uiso 1 1 d . . . . .
C22 C 0.2597(8) 0.8309(6) 0.4201(3) 0.051(3) Uiso 1 1 d . . . . .
Cl21 Cl 0.28435(19) 0.82371(14) 0.49937(8) 0.0480(6) Uiso 1 1 d . . . . .
Cl22 Cl 0.3751(2) 0.87433(15) 0.42673(9) 0.0527(6) Uiso 1 1 d . . . . .
C31 C 0.4646(12) 0.3333(9) 0.9293(5) 0.084(4) Uiso 1 1 d . . . . .
C32 C 0.4865(15) 0.2831(11) 0.9510(7) 0.109(6) Uiso 1 1 d . . . . .
Cl31 Cl 0.5311(3) 0.4147(2) 0.95206(13) 0.0873(11) Uiso 1 1 d . . . . .
Cl32 Cl 0.4793(6) 0.2900(4) 1.0013(2) 0.159(3) Uiso 1 1 d . . . . .
C41 C 0.0804(18) 0.3675(13) 0.1313(8) 0.127(8) Uiso 1 1 d . . . . .
C42 C 0.1536(16) 0.3945(11) 0.1584(7) 0.110(6) Uiso 1 1 d . . . . .
Cl41 Cl 0.1029(6) 0.2777(4) 0.1045(2) 0.082(3) Uiso 0.611(15) 1 d . . P C .
Cl43 Cl 0.0334(13) 0.2909(8) 0.1027(5) 0.120(6) Uiso 0.389(15) 1 d . . P C 3
Cl42 Cl 0.2706(6) 0.3872(4) 0.1505(2) 0.155(3) Uiso 1 1 d . . . . .

loop_
_atom_site_aniso_label
_atom_site_aniso_U_11
_atom_site_aniso_U_22
_atom_site_aniso_U_33
_atom_site_aniso_U_23
_atom_site_aniso_U_13
_atom_site_aniso_U_12
W1 0.01453(12) 0.01864(12) 0.02443(13) 0.00700(10) -0.00071(10) 0.00075(9)
W2 0.01712(12) 0.01965(12) 0.02405(13) 0.00784(10) 0.00600(10) 0.00456(10)
W3 0.02221(13) 0.02126(13) 0.01861(12) 0.00285(10) 0.00210(10) 0.00264(10)
W4 0.01725(12) 0.02143(13) 0.02130(13) 0.00617(10) -0.00153(10) 0.00307(10)
W5 0.01728(12) 0.01744(12) 0.02373(13) 0.00502(10) 0.00287(10) 0.00526(10)
W6 0.01907(13) 0.01863(12) 0.02029(12) 0.00160(10) 0.00119(10) 0.00116(10)
W7 0.01789(13) 0.01584(12) 0.02667(14) 0.00598(10) 0.00205(10) -0.00024(10)
W8 0.02092(13) 0.02098(13) 0.02323(13) 0.00873(10) 0.00594(10) 0.00278(10)
W9 0.02066(13) 0.01818(12) 0.02608(14) 0.00905(10) 0.00201(10) 0.00334(10)
W10 0.01477(12) 0.01655(11) 0.01926(12) 0.00491(9) 0.00341(9) 0.00376(9)
W11 0.01372(11) 0.01726(12) 0.01964(12) 0.00465(9) 0.00057(9) 0.00126(9)
W12 0.01689(12) 0.01819(12) 0.01867(12) 0.00154(9) 0.00216(9) 0.00222(9)
W13 0.01422(12) 0.01597(11) 0.02198(12) 0.00477(9) 0.00401(9) 0.00365(9)
W14 0.01454(12) 0.01883(12) 0.02031(12) 0.00567(10) 0.00007(9) 0.00306(9)
W15 0.02020(13) 0.02078(13) 0.01745(12) 0.00239(10) 0.00015(10) 0.00635(10)
W16 0.02024(13) 0.01920(12) 0.02107(12) 0.00807(10) 0.00725(10) 0.00560(10)
W17 0.01532(12) 0.01511(11) 0.02384(13) 0.00488(10) 0.00248(10) 0.00023(9)
W18 0.01680(12) 0.01723(12) 0.02235(13) 0.00803(10) 0.00373(10) 0.00344(9)
Co1 0.0138(4) 0.0180(4) 0.0213(4) 0.0065(3) 0.0026(3) 0.0030(3)
Mn1 0.0157(5) 0.0181(5) 0.0192(5) 0.0026(4) 0.0023(4) 0.0027(4)
Mn2 0.0161(5) 0.0175(5) 0.0208(5) 0.0031(4) 0.0009(4) 0.0013(4)
Mn3 0.0152(5) 0.0192(5) 0.0191(5) 0.0043(4) 0.0034(4) 0.0036(4)
Mn4 0.0145(4) 0.0174(5) 0.0209(5) 0.0043(4) -0.0004(4) 0.0023(4)
Si1 0.0123(8) 0.0141(8) 0.0174(8) 0.0045(6) 0.0017(6) 0.0027(6)
Si2 0.0122(8) 0.0148(8) 0.0136(7) 0.0035(6) 0.0016(6) 0.0010(6)
O1 0.017(2) 0.021(2) 0.021(2) 0.0069(19) -0.0019(18) 0.0013(18)
O2 0.018(2) 0.019(2) 0.026(2) 0.0096(19) 0.0062(19) 0.0029(18)
O3 0.023(2) 0.019(2) 0.022(2) 0.0052(19) 0.0008(19) 0.0009(19)
O4 0.014(2) 0.027(3) 0.021(2) 0.005(2) -0.0024(18) 0.0000(19)
O5 0.019(2) 0.020(2) 0.024(2) 0.0064(19) 0.0046(19) 0.0052(18)
O6 0.019(2) 0.019(2) 0.023(2) 0.0023(19) 0.0004(19) 0.0001(18)
O7 0.020(3) 0.036(3) 0.033(3) 0.007(2) -0.002(2) 0.003(2)
O8 0.026(3) 0.026(3) 0.037(3) 0.009(2) 0.009(2) 0.004(2)
O9 0.031(3) 0.027(3) 0.027(3) 0.004(2) 0.002(2) -0.001(2)
O10 0.025(3) 0.030(3) 0.026(3) 0.006(2) -0.004(2) 0.001(2)
O11 0.021(2) 0.025(3) 0.035(3) 0.010(2) 0.003(2) 0.010(2)
O12 0.031(3) 0.025(3) 0.025(3) 0.001(2) 0.000(2) 0.001(2)
O13 0.016(2) 0.020(2) 0.030(3) 0.009(2) 0.0044(19) 0.0022(18)
O14 0.020(2) 0.020(2) 0.027(3) 0.005(2) 0.004(2) 0.0027(19)
O15 0.022(2) 0.026(3) 0.023(2) 0.006(2) 0.002(2) 0.005(2)
O16 0.019(2) 0.022(2) 0.022(2) 0.0054(19) -0.0001(19) 0.0060(19)
O17 0.023(2) 0.018(2) 0.024(2) 0.0029(19) 0.005(2) 0.0036(19)
O18 0.017(2) 0.020(2) 0.025(2) 0.0034(19) 0.0023(19) 0.0028(18)
O19 0.014(2) 0.017(2) 0.022(2) 0.0084(18) -0.0002(17) 0.0028(17)
O20 0.018(2) 0.017(2) 0.021(2) 0.0041(18) 0.0002(18) -0.0013(18)
O21 0.016(2) 0.017(2) 0.021(2) 0.0031(18) 0.0022(18) 0.0025(18)
O22 0.017(2) 0.018(2) 0.023(2) 0.0075(18) 0.0056(18) 0.0017(18)
O23 0.018(2) 0.024(2) 0.027(3) 0.012(2) 0.0057(19) 0.0014(19)
O24 0.023(2) 0.023(2) 0.023(2) 0.009(2) 0.002(2) 0.003(2)
O25 0.025(3) 0.023(2) 0.023(2) 0.008(2) 0.001(2) 0.004(2)
O26 0.021(2) 0.020(2) 0.027(3) 0.007(2) 0.002(2) 0.0048(19)
O27 0.021(2) 0.019(2) 0.028(3) 0.006(2) 0.003(2) 0.0029(19)
O28 0.019(2) 0.019(2) 0.030(3) 0.008(2) 0.006(2) 0.0040(19)
O29 0.018(2) 0.018(2) 0.033(3) 0.007(2) 0.004(2) 0.0015(19)
O30 0.025(3) 0.023(2) 0.024(2) 0.008(2) 0.002(2) 0.003(2)
O31 0.021(2) 0.018(2) 0.028(3) 0.0051(19) 0.002(2) 0.0020(19)
O32 0.027(3) 0.023(3) 0.038(3) 0.009(2) 0.005(2) -0.001(2)
O33 0.031(3) 0.024(3) 0.032(3) 0.012(2) 0.009(2) 0.002(2)
O34 0.031(3) 0.027(3) 0.035(3) 0.013(2) 0.003(2) 0.006(2)
O35 0.019(2) 0.018(2) 0.023(2) 0.0062(19) 0.0032(19) 0.0039(18)
O36 0.018(2) 0.018(2) 0.021(2) 0.0062(18) 0.0013(18) 0.0020(18)
O37 0.022(2) 0.023(2) 0.023(2) 0.007(2) 0.0049(19) 0.003(2)
O38 0.018(2) 0.018(2) 0.025(2) 0.0045(19) 0.0067(19) 0.0010(18)
O39 0.016(2) 0.022(2) 0.024(2) 0.0066(19) -0.0021(18) 0.0018(18)
O40 0.019(2) 0.021(2) 0.021(2) 0.0021(19) -0.0009(19) -0.0026(19)
O41 0.018(2) 0.021(2) 0.024(2) 0.0033(19) 0.0043(19) 0.0052(19)
O42 0.017(2) 0.030(3) 0.027(3) 0.004(2) 0.001(2) 0.003(2)
O43 0.023(3) 0.026(3) 0.024(3) 0.003(2) 0.002(2) 0.005(2)
O44 0.022(2) 0.020(2) 0.028(3) 0.007(2) 0.003(2) 0.0036(19)
O45 0.020(2) 0.025(3) 0.029(3) 0.007(2) 0.003(2) 0.006(2)
O46 0.027(3) 0.026(3) 0.024(3) 0.005(2) -0.001(2) 0.006(2)
O47 0.015(2) 0.019(2) 0.023(2) 0.0054(18) 0.0037(18) 0.0027(18)
O48 0.017(2) 0.020(2) 0.023(2) 0.0045(19) 0.0051(19) 0.0048(18)
O49 0.019(2) 0.021(2) 0.024(2) 0.0029(19) 0.0043(19) 0.0023(19)
O50 0.016(2) 0.020(2) 0.024(2) 0.0071(19) 0.0010(18) 0.0000(18)
O51 0.019(2) 0.025(2) 0.019(2) 0.0063(19) 0.0037(18) 0.0054(19)
O52 0.014(2) 0.023(2) 0.021(2) 0.0074(19) 0.0022(18) 0.0032(18)
O53 0.014(2) 0.020(2) 0.021(2) 0.0083(18) 0.0026(18) 0.0051(18)
O54 0.019(2) 0.016(2) 0.019(2) 0.0046(18) 0.0050(18) 0.0020(18)
O55 0.014(2) 0.014(2) 0.020(2) 0.0037(17) 0.0014(17) -0.0015(17)
O56 0.017(2) 0.017(2) 0.020(2) 0.0066(17) 0.0057(18) 0.0032(17)
O57 0.016(2) 0.019(2) 0.023(2) 0.0051(18) 0.0035(18) 0.0023(18)
O58 0.017(2) 0.018(2) 0.026(2) 0.0044(19) 0.0044(19) 0.0012(18)
O59 0.014(2) 0.018(2) 0.024(2) 0.0075(18) 0.0068(18) 0.0031(17)
O60 0.015(2) 0.019(2) 0.025(2) 0.0061(19) 0.0039(18) 0.0012(18)
O61 0.019(2) 0.020(2) 0.023(2) 0.0067(19) 0.0025(19) 0.0060(18)
O62 0.018(2) 0.020(2) 0.024(2) 0.0093(19) 0.0026(19) 0.0011(18)
O63 0.017(2) 0.020(2) 0.027(3) 0.007(2) 0.0026(19) 0.0012(18)
O64 0.017(2) 0.019(2) 0.028(3) 0.0086(19) 0.0052(19) 0.0030(18)
O65 0.019(2) 0.021(2) 0.024(2) 0.0079(19) 0.0062(19) 0.0056(19)
O66 0.031(3) 0.028(3) 0.029(3) 0.011(2) 0.010(2) 0.006(2)
O67 0.019(2) 0.024(3) 0.037(3) 0.008(2) 0.005(2) -0.003(2)
O68 0.025(3) 0.025(3) 0.026(3) 0.008(2) 0.002(2) 0.001(2)
O1H 0.018(2) 0.022(2) 0.022(2) 0.0042(19) -0.0010(19) 0.0032(19)
O2H 0.018(2) 0.023(2) 0.026(3) 0.003(2) 0.0002(19) 0.0043(19)

loop_
_atom_type_symbol
_atom_type_description
_atom_type_scat_dispersion_real
_atom_type_scat_dispersion_imag
_atom_type_scat_source
C C 0.0033 0.0016 'International Tables Vol C Tables 4.2.6.8 and 6.1.1.4'
N N 0.0061 0.0033 'International Tables Vol C Tables 4.2.6.8 and 6.1.1.4'
O O 0.0106 0.0060 'International Tables Vol C Tables 4.2.6.8 and 6.1.1.4'
Si Si 0.0817 0.0704 'International Tables Vol C Tables 4.2.6.8 and 6.1.1.4'
W W -0.8490 6.8722 'International Tables Vol C Tables 4.2.6.8 and 6.1.1.4'
Co Co 0.3494 0.9721 'International Tables Vol C Tables 4.2.6.8 and 6.1.1.4'
Mn Mn 0.3368 0.7283 'International Tables Vol C Tables 4.2.6.8 and 6.1.1.4'
Cl Cl 0.1484 0.1585 'International Tables Vol C Tables 4.2.6.8 and 6.1.1.4'

loop_
_geom_angle_atom_site_label_1
_geom_angle_atom_site_label_2
_geom_angle_atom_site_label_3
_geom_angle
O7 W1 O28 103.7(3)
O7 W1 O18 103.1(2)
O28 W1 O18 86.8(2)
O7 W1 O13 98.2(2)
O28 W1 O13 89.7(2)
O18 W1 O13 158.6(2)
O7 W1 O1 94.7(2)
O28 W1 O1 161.5(2)
O18 W1 O1 88.1(2)
O13 W1 O1 88.6(2)
O7 W1 O19 166.7(2)
O28 W1 O19 86.87(19)
O18 W1 O19 85.32(19)
O13 W1 O19 73.36(19)
O1 W1 O19 75.01(18)
O7 W1 Mn4 65.5(2)
O28 W1 Mn4 165.54(15)
O18 W1 Mn4 104.64(15)
O13 W1 Mn4 82.75(15)
O1 W1 Mn4 31.25(14)
O19 W1 Mn4 102.64(11)
O8 W2 O23 102.9(2)
O8 W2 O14 104.1(2)
O23 W2 O14 86.8(2)
O8 W2 O13 98.3(2)
O23 W2 O13 88.1(2)
O14 W2 O13 157.6(2)
O8 W2 O2 95.8(2)
O23 W2 O2 161.4(2)
O14 W2 O2 88.8(2)
O13 W2 O2 89.1(2)
O8 W2 O19 167.8(2)
O23 W2 O19 85.46(19)
O14 W2 O19 85.06(19)
O13 W2 O19 72.78(18)
O2 W2 O19 76.10(18)
O9 W3 O3 100.4(2)
O9 W3 O15 99.1(2)
O3 W3 O15 91.0(2)
O9 W3 O14 101.5(2)
O3 W3 O14 90.7(2)
O15 W3 O14 158.7(2)
O9 W3 O24 100.7(2)
O3 W3 O24 158.9(2)
O15 W3 O24 87.1(2)
O14 W3 O24 83.7(2)
O9 W3 O20 172.8(2)
O3 W3 O20 76.45(19)
O15 W3 O20 74.68(19)
O14 W3 O20 85.10(19)
O24 W3 O20 82.78(19)
O9 W3 Mn2 133.41(19)
O3 W3 Mn2 33.46(15)
O15 W3 Mn2 81.44(16)
O14 W3 Mn2 88.41(15)
O24 W3 Mn2 125.72(15)
O20 W3 Mn2 43.00(12)
O10 W4 O4 100.2(2)
O10 W4 O16 102.7(2)
O4 W4 O16 91.6(2)
O10 W4 O15 99.9(2)
O4 W4 O15 90.4(2)
O16 W4 O15 156.7(2)
O10 W4 O25 100.8(2)
O4 W4 O25 159.0(2)
O16 W4 O25 84.6(2)
O15 W4 O25 85.3(2)
O10 W4 O20 171.7(2)
O4 W4 O20 76.18(18)
O16 W4 O20 84.96(18)
O15 W4 O20 72.96(19)
O25 W4 O20 82.88(19)
O10 W4 Mn2 133.10(19)
O4 W4 Mn2 33.22(15)
O16 W4 Mn2 87.89(15)
O15 W4 Mn2 81.11(16)
O25 W4 Mn2 125.79(15)
O20 W4 Mn2 42.96(12)
O11 W5 O5 100.1(2)
O11 W5 O17 100.8(2)
O5 W5 O17 91.5(2)
O11 W5 O16 101.6(2)
O5 W5 O16 89.4(2)
O17 W5 O16 157.0(2)
O11 W5 O26 102.0(2)
O5 W5 O26 157.6(2)
O17 W5 O26 87.4(2)
O16 W5 O26 83.2(2)
O11 W5 O21 172.8(2)
O5 W5 O21 75.35(19)
O17 W5 O21 73.92(19)
O16 W5 O21 84.15(18)
O26 W5 O21 82.88(19)
O11 W5 Mn1 132.56(19)
O5 W5 Mn1 32.69(15)
O17 W5 Mn1 81.82(15)
O16 W5 Mn1 86.67(14)
O26 W5 Mn1 125.39(14)
O21 W5 Mn1 42.67(12)
O12 W6 O6 101.0(2)
O12 W6 O17 100.0(2)
O6 W6 O17 91.4(2)
O12 W6 O18 101.2(2)
O6 W6 O18 91.8(2)
O17 W6 O18 157.6(2)
O12 W6 O27 101.1(2)
O6 W6 O27 157.9(2)
O17 W6 O27 86.1(2)
O18 W6 O27 82.6(2)
O12 W6 O21 173.7(2)
O6 W6 O21 75.94(19)
O17 W6 O21 74.82(19)
O18 W6 O21 84.44(19)
O27 W6 O21 82.19(19)
O12 W6 Mn1 133.89(19)
O6 W6 Mn1 33.23(15)
O17 W6 Mn1 81.80(15)
O18 W6 Mn1 88.83(15)
O27 W6 Mn1 124.87(15)
O21 W6 Mn1 42.71(12)
O32 W7 O27 102.4(3)
O32 W7 O31 99.4(2)
O27 W7 O31 92.2(2)
O32 W7 O29 99.9(2)
O27 W7 O29 157.3(2)
O31 W7 O29 88.4(2)
O32 W7 O28 101.7(2)
O27 W7 O28 84.9(2)
O31 W7 O28 158.8(2)
O29 W7 O28 86.4(2)
O32 W7 O22 169.7(2)
O27 W7 O22 86.0(2)
O31 W7 O22 73.85(19)
O29 W7 O22 72.41(19)
O28 W7 O22 85.01(19)
O33 W8 O24 101.9(2)
O33 W8 O30 99.7(2)
O24 W8 O30 89.5(2)
O33 W8 O29 100.4(2)
O24 W8 O29 157.5(2)
O30 W8 O29 89.3(2)
O33 W8 O23 100.7(2)
O24 W8 O23 85.0(2)
O30 W8 O23 159.6(2)
O29 W8 O23 88.3(2)
O33 W8 O22 171.1(2)
O24 W8 O22 84.9(2)
O30 W8 O22 74.4(2)
O29 W8 O22 73.2(2)
O23 W8 O22 85.48(19)
O34 W9 O25 103.0(2)
O34 W9 O26 103.1(2)
O25 W9 O26 88.4(2)
O34 W9 O30 99.3(2)
O25 W9 O30 89.0(2)
O26 W9 O30 157.4(2)
O34 W9 O31 99.5(2)
O25 W9 O31 157.4(2)
O26 W9 O31 88.3(2)
O30 W9 O31 85.6(2)
O34 W9 O22 167.6(2)
O25 W9 O22 86.11(19)
O26 W9 O22 85.33(19)
O30 W9 O22 72.13(19)
O31 W9 O22 71.34(19)
O41 W10 O52 103.1(2)
O41 W10 O35 96.7(2)
O52 W10 O35 91.1(2)
O41 W10 O47 98.9(2)
O52 W10 O47 157.7(2)
O35 W10 O47 89.8(2)
O41 W10 O62 101.3(2)
O52 W10 O62 85.3(2)
O35 W10 O62 161.9(2)
O47 W10 O62 86.9(2)
O41 W10 O53 169.5(2)
O52 W10 O53 85.24(19)
O35 W10 O53 76.53(19)
O47 W10 O53 73.29(18)
O62 W10 O53 85.49(19)
O42 W11 O48 103.0(2)
O42 W11 O57 102.6(2)
O48 W11 O57 85.8(2)
O42 W11 O47 98.8(2)
O48 W11 O47 158.2(2)
O57 W11 O47 88.6(2)
O42 W11 O36 96.1(2)
O48 W11 O36 88.8(2)
O57 W11 O36 161.3(2)
O47 W11 O36 89.9(2)
O42 W11 O53 168.3(2)
O48 W11 O53 85.66(19)
O57 W11 O53 85.80(19)
O47 W11 O53 72.96(18)
O36 W11 O53 75.94(18)
O43 W12 O37 100.2(2)
O43 W12 O48 101.7(2)
O37 W12 O48 93.7(2)
O43 W12 O49 99.3(2)
O37 W12 O49 90.7(2)
O48 W12 O49 157.4(2)
O43 W12 O58 101.4(2)
O37 W12 O58 158.4(2)
O48 W12 O58 83.5(2)
O49 W12 O58 84.2(2)
O43 W12 O54 172.7(2)
O37 W12 O54 76.30(19)
O48 W12 O54 85.00(19)
O49 W12 O54 74.52(19)
O58 W12 O54 82.07(18)
O43 W12 Mn3 133.12(19)
O37 W12 Mn3 33.21(16)
O48 W12 Mn3 89.83(15)
O49 W12 Mn3 81.84(15)
O58 W12 Mn3 125.16(15)
O54 W12 Mn3 43.10(12)
O44 W13 O38 101.4(2)
O44 W13 O49 99.1(2)
O38 W13 O49 91.4(2)
O44 W13 O59 101.2(2)
O38 W13 O59 157.0(2)
O49 W13 O59 89.1(2)
O44 W13 O50 101.6(2)
O38 W13 O50 88.2(2)
O49 W13 O50 159.0(2)
O59 W13 O50 83.3(2)
O44 W13 O54 173.1(2)
O38 W13 O54 75.96(19)
O49 W13 O54 74.79(19)
O59 W13 O54 82.02(18)
O50 W13 O54 84.79(18)
O44 W13 Mn3 134.08(18)
O38 W13 Mn3 32.98(15)
O49 W13 Mn3 82.24(15)
O59 W13 Mn3 124.72(14)
O50 W13 Mn3 86.10(14)
O54 W13 Mn3 42.98(11)
O45 W14 O39 100.4(2)
O45 W14 O50 103.0(2)
O39 W14 O50 93.5(2)
O45 W14 O60 102.2(2)
O39 W14 O60 157.0(2)
O50 W14 O60 85.7(2)
O45 W14 O51 98.6(2)
O39 W14 O51 87.8(2)
O50 W14 O51 157.7(2)
O60 W14 O51 84.6(2)
O45 W14 O55 170.2(2)
O39 W14 O55 76.62(18)
O50 W14 O55 86.50(18)
O60 W14 O55 80.36(18)
O51 W14 O55 72.11(18)
O45 W14 Mn4 133.36(18)
O39 W14 Mn4 33.25(15)
O50 W14 Mn4 88.79(15)
O60 W14 Mn4 123.76(14)
O51 W14 Mn4 80.11(14)
O55 W14 Mn4 43.43(11)
O46 W15 O61 102.8(2)
O46 W15 O51 99.9(2)
O61 W15 O51 96.7(2)
O46 W15 O52 101.4(2)
O61 W15 O52 88.2(2)
O51 W15 O52 156.5(2)
O46 W15 O40 96.3(2)
O61 W15 O40 160.0(2)
O51 W15 O40 85.8(2)
O52 W15 O40 82.1(2)
O46 W15 O55 168.6(2)
O61 W15 O55 87.92(19)
O51 W15 O55 74.48(19)
O52 W15 O55 82.75(18)
O40 W15 O55 73.60(17)
O66 W16 O63 99.8(2)
O66 W16 O62 102.2(2)
O63 W16 O62 92.9(2)
O66 W16 O65 100.2(2)
O63 W16 O65 91.0(2)
O62 W16 O65 156.2(2)
O66 W16 O61 101.6(2)
O63 W16 O61 158.6(2)
O62 W16 O61 83.2(2)
O65 W16 O61 84.6(2)
O66 W16 O56 171.8(2)
O63 W16 O56 74.94(19)
O62 W16 O56 84.49(19)
O65 W16 O56 73.89(18)
O61 W16 O56 83.74(19)
O67 W17 O58 102.4(2)
O67 W17 O64 100.5(2)
O58 W17 O64 93.0(2)
O67 W17 O57 102.3(2)
O58 W17 O57 86.7(2)
O64 W17 O57 156.7(2)
O67 W17 O63 98.3(2)
O58 W17 O63 159.0(2)
O64 W17 O63 86.8(2)
O57 W17 O63 85.3(2)
O67 W17 O56 168.8(2)
O58 W17 O56 87.39(19)
O64 W17 O56 73.24(19)
O57 W17 O56 83.49(18)
O63 W17 O56 72.47(18)
O68 W18 O60 103.1(2)
O68 W18 O59 101.7(2)
O60 W18 O59 87.7(2)
O68 W18 O65 99.8(2)
O60 W18 O65 91.5(2)
O59 W18 O65 158.1(2)
O68 W18 O64 98.2(2)
O60 W18 O64 158.7(2)
O59 W18 O64 87.1(2)
O65 W18 O64 85.9(2)
O68 W18 O56 168.2(2)
O60 W18 O56 86.78(19)
O59 W18 O56 84.97(18)
O65 W18 O56 73.15(18)
O64 W18 O56 72.24(18)
O1 Co1 O2 86.1(2)
O1 Co1 O36 178.1(2)
O2 Co1 O36 95.7(2)
O1 Co1 O35 93.5(2)
O2 Co1 O35 179.5(2)
O36 Co1 O35 84.7(2)
O1 Co1 O19 77.74(19)
O2 Co1 O19 78.84(19)
O36 Co1 O19 103.25(18)
O35 Co1 O19 101.43(19)
O1 Co1 O53 101.30(19)
O2 Co1 O53 102.67(19)
O36 Co1 O53 77.67(18)
O35 Co1 O53 77.06(18)
O19 Co1 O53 178.19(18)
O5 Mn1 O35 176.0(2)
O5 Mn1 O6 90.1(2)
O35 Mn1 O6 91.6(2)
O5 Mn1 O1H 87.2(2)
O35 Mn1 O1H 91.2(2)
O6 Mn1 O1H 176.6(2)
O5 Mn1 O21 81.3(2)
O35 Mn1 O21 102.6(2)
O6 Mn1 O21 80.3(2)
O1H Mn1 O21 97.2(2)
O5 Mn1 W6 84.60(16)
O35 Mn1 W6 98.80(15)
O6 Mn1 W6 32.60(16)
O1H Mn1 W6 144.81(16)
O21 Mn1 W6 47.74(13)
O5 Mn1 W5 32.51(15)
O35 Mn1 W5 151.35(16)
O6 Mn1 W5 84.46(15)
O1H Mn1 W5 92.15(15)
O21 Mn1 W5 48.81(13)
W6 Mn1 W5 63.75(2)
O36 Mn2 O4 175.2(2)
O36 Mn2 O3 92.9(2)
O4 Mn2 O3 90.1(2)
O36 Mn2 O1H 90.6(2)
O4 Mn2 O1H 86.6(2)
O3 Mn2 O1H 175.4(2)
O36 Mn2 O20 103.3(2)
O4 Mn2 O20 80.9(2)
O3 Mn2 O20 79.8(2)
O1H Mn2 O20 96.4(2)
O36 Mn2 W3 100.17(15)
O4 Mn2 W3 84.36(16)
O3 Mn2 W3 32.87(15)
O1H Mn2 W3 143.18(16)
O20 Mn2 W3 46.97(13)
O36 Mn2 W4 151.68(15)
O4 Mn2 W4 32.43(15)
O3 Mn2 W4 84.97(15)
O1H Mn2 W4 90.52(15)
O20 Mn2 W4 48.46(13)
W3 Mn2 W4 63.88(2)
O2 Mn3 O38 177.3(2)
O2 Mn3 O37 92.2(2)
O38 Mn3 O37 89.0(2)
O2 Mn3 O2H 91.4(2)
O38 Mn3 O2H 87.5(2)
O37 Mn3 O2H 175.9(2)
O2 Mn3 O54 102.2(2)
O38 Mn3 O54 80.42(19)
O37 Mn3 O54 79.8(2)
O2H Mn3 O54 97.4(2)
O2 Mn3 W12 98.23(16)
O38 Mn3 W12 84.06(15)
O37 Mn3 W12 32.17(15)
O2H Mn3 W12 144.96(16)
O54 Mn3 W12 47.65(13)
O2 Mn3 W13 150.20(15)
O38 Mn3 W13 32.42(15)
O37 Mn3 W13 83.43(15)
O2H Mn3 W13 92.48(16)
O54 Mn3 W13 48.01(13)
W12 Mn3 W13 63.37(2)
O1 Mn4 O39 175.7(2)
O1 Mn4 O2H 93.2(2)
O39 Mn4 O2H 86.6(2)
O1 Mn4 O40 89.4(2)
O39 Mn4 O40 91.0(2)
O2H Mn4 O40 177.1(2)
O1 Mn4 O55 102.7(2)
O39 Mn4 O55 81.5(2)
O2H Mn4 O55 98.1(2)
O40 Mn4 O55 79.95(19)
O1 Mn4 W14 151.47(16)
O39 Mn4 W14 32.79(15)
O2H Mn4 W14 90.03(16)
O40 Mn4 W14 87.04(15)
O55 Mn4 W14 48.80(12)
O1 Mn4 W1 33.20(15)
O39 Mn4 W1 142.54(16)
O2H Mn4 W1 88.76(16)
O40 Mn4 W1 94.15(15)
O55 Mn4 W1 135.90(13)
W14 Mn4 W1 175.29(4)
O21 Si1 O20 109.4(3)
O21 Si1 O22 108.8(3)
O20 Si1 O22 109.1(3)
O21 Si1 O19 109.6(3)
O20 Si1 O19 109.9(3)
O22 Si1 O19 110.1(3)
O54 Si2 O55 109.6(3)
O54 Si2 O53 109.3(3)
O55 Si2 O53 109.4(3)
O54 Si2 O56 110.1(3)
O55 Si2 O56 108.9(3)
O53 Si2 O56 109.5(3)
Mn4 O1 W1 115.6(2)
Mn4 O1 Co1 125.8(3)
W1 O1 Co1 112.0(2)
Mn3 O2 W2 117.1(2)
Mn3 O2 Co1 126.1(3)
W2 O2 Co1 111.0(2)
W3 O3 Mn2 113.7(3)
W4 O4 Mn2 114.3(2)
W5 O5 Mn1 114.8(3)
W6 O6 Mn1 114.2(3)
W1 O13 W2 121.9(3)
W2 O14 W3 151.7(3)
W3 O15 W4 120.4(3)
W4 O16 W5 154.5(3)
W5 O17 W6 120.4(3)
W1 O18 W6 152.1(3)
Si1 O19 Co1 120.9(3)
Si1 O19 W1 123.4(3)
Co1 O19 W1 95.24(17)
Si1 O19 W2 123.5(3)
Co1 O19 W2 93.91(17)
W1 O19 W2 91.97(16)
Si1 O20 Mn2 123.6(3)
Si1 O20 W3 126.0(3)
Mn2 O20 W3 90.02(17)
Si1 O20 W4 126.2(3)
Mn2 O20 W4 88.58(17)
W3 O20 W4 91.28(17)
Si1 O21 Mn1 123.7(3)
Si1 O21 W6 126.8(3)
Mn1 O21 W6 89.54(18)
Si1 O21 W5 126.6(3)
Mn1 O21 W5 88.53(17)
W6 O21 W5 90.05(16)
Si1 O22 W8 124.2(3)
Si1 O22 W7 124.1(3)
W8 O22 W7 93.17(17)
Si1 O22 W9 122.4(3)
W8 O22 W9 92.03(17)
W7 O22 W9 91.89(16)
W2 O23 W8 150.2(3)
W8 O24 W3 152.8(3)
W9 O25 W4 149.5(3)
W9 O26 W5 151.4(3)
W7 O27 W6 153.8(3)
W1 O28 W7 149.2(3)
W8 O29 W7 121.1(3)
W8 O30 W9 121.4(3)
W7 O31 W9 122.9(3)
Mn1 O35 W10 117.5(3)
Mn1 O35 Co1 125.4(3)
W10 O35 Co1 111.8(2)
Mn2 O36 W11 117.8(2)
Mn2 O36 Co1 125.2(2)
W11 O36 Co1 111.9(2)
W12 O37 Mn3 114.6(3)
W13 O38 Mn3 114.6(2)
W14 O39 Mn4 114.0(2)
Mn4 O40 W15 110.5(2)
W11 O47 W10 121.4(2)
W12 O48 W11 152.9(3)
W13 O49 W12 119.7(3)
W14 O50 W13 152.9(3)
W15 O51 W14 121.9(3)
W10 O52 W15 149.1(3)
Si2 O53 Co1 120.8(3)
Si2 O53 W10 123.8(3)
Co1 O53 W10 94.44(18)
Si2 O53 W11 123.4(3)
Co1 O53 W11 94.30(17)
W10 O53 W11 92.23(16)
Si2 O54 Mn3 123.9(3)
Si2 O54 W12 126.7(3)
Mn3 O54 W12 89.26(17)
Si2 O54 W13 126.2(3)
Mn3 O54 W13 89.01(17)
W12 O54 W13 90.24(16)
Si2 O55 Mn4 122.3(3)
Si2 O55 W15 123.8(2)
Mn4 O55 W15 95.71(17)
Si2 O55 W14 126.1(2)
Mn4 O55 W14 87.76(16)
W15 O55 W14 91.52(16)
Si2 O56 W16 127.0(3)
Si2 O56 W18 121.0(2)
W16 O56 W18 92.28(16)
Si2 O56 W17 122.7(3)
W16 O56 W17 92.19(16)
W18 O56 W17 92.49(16)
W11 O57 W17 149.3(3)
W17 O58 W12 152.1(3)
W18 O59 W13 153.0(3)
W18 O60 W14 149.5(3)
W15 O61 W16 150.4(3)
W16 O62 W10 153.8(3)
W16 O63 W17 120.3(2)
W17 O64 W18 121.9(2)
W16 O65 W18 120.7(3)
Mn2 O1H Mn1 128.6(3)
Mn4 O2H Mn3 127.1(3)
C131 N101 C111 105.1(6)
C131 N101 C121 110.7(6)
C111 N101 C121 112.1(6)
C131 N101 C101 110.7(6)
C111 N101 C101 112.4(6)
C121 N101 C101 106.0(6)
N101 C101 C102 114.0(7)
C101 C102 C103 111.3(7)
C104 C103 C102 112.6(8)
N101 C111 C112 115.3(7)
C111 C112 C113 108.2(7)
C114 C113 C112 111.9(8)
N101 C121 C122 114.0(7)
C121 C122 C123 110.8(8)
C124 C123 C122 113.4(9)
N101 C131 C132 116.3(7)
C133 C132 C131 108.8(7)
C134 C133 C132 111.5(7)
C211 N201 C221 112.2(6)
C211 N201 C201 110.5(6)
C221 N201 C201 105.2(6)
C211 N201 C231 107.0(6)
C221 N201 C231 110.3(7)
C201 N201 C231 111.7(7)
N201 C201 C202 113.6(7)
C203 C202 C201 111.2(7)
C202 C203 C204 109.4(8)
N201 C211 C212 116.0(7)
C211 C212 C213 109.0(7)
C214 C213 C212 111.3(8)
N201 C221 C222 113.9(8)
C223 C222 C221 110.7(9)
C222 C223 C224 111.4(10)
C232 C231 N201 115.3(8)
C231 C232 C233 109.2(8)
C232 C233 C234 110.9(10)
C311 N301 C321 111.1(8)
C311 N301 C301 111.6(7)
C321 N301 C301 106.6(8)
C311 N301 C331 106.3(7)
C321 N301 C331 110.8(8)
C301 N301 C331 110.4(7)
N301 C301 C302 112.5(9)
C303 C302 C301 111.9(11)
C302 C303 C304 112.7(13)
N301 C311 C312 114.5(8)
C311 C312 C313 108.5(8)
C312 C313 C314 112.4(9)
N301 C321 C322 113.9(10)
C323 C322 C321 108.6(12)
C324 C323 C322 108.7(14)
N301 C331 C332 114.3(9)
C333 C332 C331 108.7(12)
C334 C333 C332 112.8(17)
C431 N401 C401 112.5(8)
C431 N401 C421 111.4(7)
C401 N401 C421 106.0(7)
C431 N401 C411 106.1(8)
C401 N401 C411 109.8(7)
C421 N401 C411 111.1(7)
N401 C401 C402 114.2(8)
C403 C402 C401 110.4(10)
C404 C403 C402 113.2(11)
C412 C411 N401 115.4(8)
C411 C412 C413 109.3(9)
C412 C413 C414 110.2(10)
N401 C421 C422 114.0(8)
C423 C422 C421 110.6(9)
C424 C423 C422 115.8(12)
N401 C431 C432 112.5(10)
C433 C432 C431 115.1(15)
C432 C433 C434 116(2)
C521 N501 C531 110.3(6)
C521 N501 C501 105.4(6)
C531 N501 C501 112.0(6)
C521 N501 C511 111.1(6)
C531 N501 C511 106.1(6)
C501 N501 C511 112.0(6)
C502 C501 N501 115.4(7)
C501 C502 C503 108.8(7)
C502 C503 C504 109.7(8)
C512 C511 N501 115.7(7)
C511 C512 C513 110.1(8)
C512 C513 C514 112.4(9)
N501 C521 C522 115.7(6)
C521 C522 C523 109.8(7)
C524 C523 C522 112.4(7)
N501 C531 C532 116.2(7)
C533 C532 C531 108.1(7)
C532 C533 C534 113.0(8)
C631 N601 C601 115(2)
C631 N601 C611 108(2)
C601 N601 C611 111(2)
C631 N601 C621 111(2)
C601 N601 C621 108(2)
C611 N601 C621 101.8(19)
C602 C601 N601 110(2)
C601 C602 C603 101(2)
C604 C603 C602 105(2)
C612 C611 N601 113(2)
C611 C612 C613 105.2(19)
C614 C613 C612 100.9(15)
C622 C621 N601 107(2)
C621 C622 C623 97(2)
C624 C623 C622 94.0(19)
N601 C631 C632 112(2)
C633 C632 C631 110(2)
C632 C633 C634 107(2)
C711 N701 C721 123.5(16)
C711 N701 C731 113.3(17)
C721 N701 C731 104.4(12)
C711 N701 C701 112.0(16)
C721 N701 C701 101.0(12)
C731 N701 C701 99.3(12)
C702 C701 N701 112.2(18)
C701 C702 C703 106(2)
C704 C703 C702 136.6(19)
N701 C711 C712 113(2)
C711 C712 C713 118(2)
C714 C713 C712 107(2)
C722 C721 N701 116.9(11)
C721 C722 C723 110.9(12)
C724 C723 C722 116.2(14)
C732 C731 N701 111.8(16)
C731 C732 C733 116.0(18)
C734 C733 C732 127(2)
C12 C11 Cl13 117.7(10)
C12 C11 Cl11 111.8(10)
Cl13 C11 Cl11 15.1(3)
C11 C12 Cl14 117.6(9)
C11 C12 Cl12 103.1(9)
Cl14 C12 Cl12 18.8(3)
Cl14 Cl12 C12 79.5(10)
Cl12 Cl14 C12 81.8(10)
C22 C21 Cl21 111.7(8)
C21 C22 Cl22 111.0(8)
C32 C31 Cl31 112.7(14)
C31 C32 Cl32 126.0(16)
C42 C41 Cl43 140(2)
C42 C41 Cl41 109.1(19)
Cl43 C41 Cl41 33.3(8)
C41 C42 Cl42 124.5(19)
Cl43 Cl41 C41 61.9(12)
Cl41 Cl43 C41 84.8(14)

loop_
_geom_bond_atom_site_label_1
_geom_bond_atom_site_label_2
_geom_bond_distance
W1 O7 1.717(5)
W1 O28 1.880(5)
W1 O18 1.904(5)
W1 O13 1.910(5)
W1 O1 1.964(5)
W1 O19 2.324(5)
W1 Mn4 3.2356(11)
W2 O8 1.718(5)
W2 O23 1.897(5)
W2 O14 1.899(5)
W2 O13 1.925(5)
W2 O2 1.950(5)
W2 O19 2.338(5)
W3 O9 1.720(6)
W3 O3 1.875(5)
W3 O15 1.919(5)
W3 O14 1.926(5)
W3 O24 1.961(5)
W3 O20 2.313(5)
W3 Mn2 3.1643(11)
W4 O10 1.720(5)
W4 O4 1.863(5)
W4 O16 1.904(5)
W4 O15 1.940(5)
W4 O25 1.962(5)
W4 O20 2.370(5)
W4 Mn2 3.1658(11)
W5 O11 1.710(5)
W5 O5 1.868(5)
W5 O17 1.916(5)
W5 O16 1.934(5)
W5 O26 1.952(5)
W5 O21 2.374(5)
W5 Mn1 3.1541(11)
W6 O12 1.717(5)
W6 O6 1.862(5)
W6 O17 1.921(5)
W6 O18 1.928(5)
W6 O27 1.969(5)
W6 O21 2.333(5)
W6 Mn1 3.1521(11)
W7 O32 1.710(6)
W7 O27 1.874(5)
W7 O31 1.888(5)
W7 O29 1.949(5)
W7 O28 1.950(5)
W7 O22 2.320(5)
W8 O33 1.713(5)
W8 O24 1.897(5)
W8 O30 1.914(5)
W8 O29 1.915(5)
W8 O23 1.930(5)
W8 O22 2.312(5)
W9 O34 1.716(5)
W9 O25 1.874(5)
W9 O26 1.877(5)
W9 O30 1.956(5)
W9 O31 1.957(5)
W9 O22 2.379(5)
W10 O41 1.721(5)
W10 O52 1.900(5)
W10 O35 1.906(5)
W10 O47 1.919(5)
W10 O62 1.936(5)
W10 O53 2.313(5)
W11 O42 1.716(5)
W11 O48 1.911(5)
W11 O57 1.914(5)
W11 O47 1.917(5)
W11 O36 1.931(5)
W11 O53 2.328(5)
W12 O43 1.712(5)
W12 O37 1.853(5)
W12 O48 1.904(5)
W12 O49 1.945(5)
W12 O58 1.976(5)
W12 O54 2.339(5)
W12 Mn3 3.1643(11)
W13 O44 1.709(5)
W13 O38 1.869(5)
W13 O49 1.903(5)
W13 O59 1.930(5)
W13 O50 1.969(5)
W13 O54 2.357(5)
W13 Mn3 3.1708(11)
W14 O45 1.720(5)
W14 O39 1.864(5)
W14 O50 1.873(5)
W14 O60 1.968(5)
W14 O51 1.975(5)
W14 O55 2.368(5)
W14 Mn4 3.1450(10)
W15 O46 1.708(5)
W15 O61 1.851(5)
W15 O51 1.880(5)
W15 O52 1.935(5)
W15 O40 2.093(5)
W15 O55 2.335(5)
W16 O66 1.713(5)
W16 O63 1.878(5)
W16 O62 1.896(5)
W16 O65 1.925(5)
W16 O61 1.982(5)
W16 O56 2.318(5)
W17 O67 1.712(5)
W17 O58 1.860(5)
W17 O64 1.901(5)
W17 O57 1.932(5)
W17 O63 1.991(5)
W17 O56 2.341(5)
W18 O68 1.710(5)
W18 O60 1.879(5)
W18 O59 1.892(5)
W18 O65 1.939(5)
W18 O64 1.965(5)
W18 O56 2.339(5)
Co1 O1 2.029(5)
Co1 O2 2.034(5)
Co1 O36 2.043(5)
Co1 O35 2.061(5)
Co1 O19 2.153(5)
Co1 O53 2.162(5)
Mn1 O5 1.876(5)
Mn1 O35 1.890(5)
Mn1 O6 1.893(5)
Mn1 O1H 1.961(5)
Mn1 O21 2.138(5)
Mn2 O36 1.891(5)
Mn2 O4 1.904(5)
Mn2 O3 1.905(5)
Mn2 O1H 1.956(5)
Mn2 O20 2.158(5)
Mn3 O2 1.872(5)
Mn3 O38 1.899(5)
Mn3 O37 1.906(5)
Mn3 O2H 1.961(5)
Mn3 O54 2.162(5)
Mn4 O1 1.860(5)
Mn4 O39 1.887(5)
Mn4 O2H 1.950(5)
Mn4 O40 1.969(5)
Mn4 O55 2.164(5)
Si1 O21 1.615(5)
Si1 O20 1.619(5)
Si1 O22 1.627(5)
Si1 O19 1.629(5)
Si2 O54 1.621(5)
Si2 O55 1.624(5)
Si2 O53 1.630(5)
Si2 O56 1.636(5)
N101 C131 1.513(10)
N101 C111 1.519(10)
N101 C121 1.522(10)
N101 C101 1.523(10)
C101 C102 1.529(12)
C102 C103 1.558(13)
C103 C104 1.526(14)
C111 C112 1.531(11)
C112 C113 1.547(12)
C113 C114 1.518(13)
C121 C122 1.532(12)
C122 C123 1.539(14)
C123 C124 1.528(16)
C131 C132 1.539(11)
C132 C133 1.527(11)
C133 C134 1.516(13)
N201 C211 1.515(10)
N201 C221 1.523(11)
N201 C201 1.531(11)
N201 C231 1.534(11)
C201 C202 1.551(12)
C202 C203 1.511(12)
C203 C204 1.557(13)
C211 C212 1.522(11)
C212 C213 1.533(12)
C213 C214 1.531(14)
C221 C222 1.540(14)
C222 C223 1.528(16)
C223 C224 1.552(19)
C231 C232 1.528(13)
C232 C233 1.542(15)
C233 C234 1.560(18)
N301 C311 1.508(12)
N301 C321 1.529(14)
N301 C301 1.532(13)
N301 C331 1.546(13)
C301 C302 1.543(17)
C302 C303 1.488(19)
C303 C304 1.55(2)
C311 C312 1.520(14)
C312 C313 1.548(14)
C313 C314 1.556(16)
C321 C322 1.572(18)
C322 C323 1.53(2)
C323 C324 1.47(2)
C331 C332 1.548(17)
C332 C333 1.54(2)
C333 C334 1.43(3)
N401 C431 1.518(13)
N401 C401 1.521(12)
N401 C421 1.527(12)
N401 C411 1.542(13)
C401 C402 1.546(15)
C402 C403 1.544(17)
C403 C404 1.515(19)
C411 C412 1.500(14)
C412 C413 1.525(15)
C413 C414 1.558(18)
C421 C422 1.537(14)
C422 C423 1.536(17)
C423 C424 1.49(2)
C431 C432 1.542(18)
C432 C433 1.40(3)
C433 C434 1.55(3)
N501 C521 1.513(10)
N501 C531 1.516(11)
N501 C501 1.529(10)
N501 C511 1.530(11)
C501 C502 1.527(12)
C502 C503 1.529(13)
C503 C504 1.557(15)
C511 C512 1.501(13)
C512 C513 1.525(13)
C513 C514 1.557(16)
C521 C522 1.534(11)
C522 C523 1.555(12)
C523 C524 1.521(13)
C531 C532 1.530(12)
C532 C533 1.528(13)
C533 C534 1.535(13)
N601 C631 1.48(3)
N601 C601 1.51(3)
N601 C611 1.60(3)
N601 C621 1.66(3)
C601 C602 1.47(3)
C602 C603 1.66(3)
C603 C604 1.53(3)
C611 C612 1.41(3)
C612 C613 1.608(18)
C613 C614 1.499(17)
C621 C622 1.568(18)
C622 C623 1.620(18)
C623 C624 1.557(18)
C631 C632 1.56(3)
C632 C633 1.48(3)
C633 C634 1.60(3)
N701 C711 1.25(2)
N701 C721 1.492(17)
N701 C731 1.66(2)
N701 C701 1.74(2)
C701 C702 1.36(3)
C702 C703 1.47(3)
C703 C704 1.39(2)
C711 C712 1.38(3)
C712 C713 1.88(3)
C713 C714 1.41(3)
C721 C722 1.476(18)
C722 C723 1.50(2)
C723 C724 1.46(2)
C731 C732 1.39(2)
C732 C733 1.53(3)
C733 C734 1.36(3)
C11 C12 1.471(17)
C11 Cl13 1.728(15)
C11 Cl11 1.857(16)
C12 Cl14 1.811(12)
C12 Cl12 1.823(13)
Cl12 Cl14 0.592(8)
C21 C22 1.499(15)
C21 Cl21 1.798(11)
C22 Cl22 1.795(12)
C31 C32 1.42(3)
C31 Cl31 1.808(17)
C32 Cl32 1.71(2)
C41 C42 1.31(3)
C41 Cl43 1.68(3)
C41 Cl41 1.89(3)
C42 Cl42 1.74(2)
Cl41 Cl43 1.044(17)

loop_
_geom_torsion_atom_site_label_1
_geom_torsion_atom_site_label_2
_geom_torsion_atom_site_label_3
_geom_torsion_atom_site_label_4
_geom_torsion
O2H Mn4 O1 W1 82.8(3)
O40 Mn4 O1 W1 -98.5(3)
O55 Mn4 O1 W1 -178.1(2)
W14 Mn4 O1 W1 178.79(10)
O2H Mn4 O1 Co1 -66.1(3)
O40 Mn4 O1 Co1 112.5(3)
O55 Mn4 O1 Co1 33.0(3)
W14 Mn4 O1 Co1 29.8(6)
W1 Mn4 O1 Co1 -149.0(5)
O37 Mn3 O2 W2 99.8(3)
O2H Mn3 O2 W2 -82.3(3)
O54 Mn3 O2 W2 179.8(2)
W12 Mn3 O2 W2 131.5(2)
W13 Mn3 O2 W2 -179.70(8)
O37 Mn3 O2 Co1 -109.7(3)
O2H Mn3 O2 Co1 68.2(3)
O54 Mn3 O2 Co1 -29.7(3)
W12 Mn3 O2 Co1 -78.0(3)
W13 Mn3 O2 Co1 -29.2(6)
O9 W3 O3 Mn2 172.2(3)
O15 W3 O3 Mn2 72.7(3)
O14 W3 O3 Mn2 -86.1(3)
O24 W3 O3 Mn2 -12.1(7)
O20 W3 O3 Mn2 -1.3(2)
O10 W4 O4 Mn2 -173.1(3)
O16 W4 O4 Mn2 83.8(3)
O15 W4 O4 Mn2 -73.0(3)
O25 W4 O4 Mn2 4.9(8)
O20 W4 O4 Mn2 -0.7(2)
O11 W5 O5 Mn1 173.5(3)
O17 W5 O5 Mn1 72.3(3)
O16 W5 O5 Mn1 -84.8(3)
O26 W5 O5 Mn1 -14.5(7)
O21 W5 O5 Mn1 -0.7(2)
O6 Mn1 O5 W5 -79.5(3)
O1H Mn1 O5 W5 98.5(3)
O21 Mn1 O5 W5 0.7(3)
W6 Mn1 O5 W5 -47.3(2)
O12 W6 O6 Mn1 -173.1(3)
O17 W6 O6 Mn1 -72.7(3)
O18 W6 O6 Mn1 85.1(3)
O27 W6 O6 Mn1 10.6(7)
O21 W6 O6 Mn1 1.3(2)
O5 Mn1 O6 W6 79.8(3)
O35 Mn1 O6 W6 -103.9(3)
O21 Mn1 O6 W6 -1.4(2)
W5 Mn1 O6 W6 47.7(2)
O8 W2 O14 W3 133.2(6)
O23 W2 O14 W3 30.7(6)
O13 W2 O14 W3 -46.5(10)
O2 W2 O14 W3 -131.2(6)
O19 W2 O14 W3 -55.0(6)
O21 Si1 O19 Co1 -60.8(4)
O20 Si1 O19 Co1 59.4(4)
O22 Si1 O19 Co1 179.6(3)
O21 Si1 O19 W1 60.7(4)
O20 Si1 O19 W1 -179.1(3)
O22 Si1 O19 W1 -58.9(4)
O21 Si1 O19 W2 179.8(3)
O20 Si1 O19 W2 -60.1(4)
O22 Si1 O19 W2 60.1(4)
O21 Si1 O20 Mn2 59.8(4)
O22 Si1 O20 Mn2 178.7(3)
O19 Si1 O20 Mn2 -60.5(4)
O21 Si1 O20 W3 178.7(3)
O22 Si1 O20 W3 -62.4(4)
O19 Si1 O20 W3 58.4(4)
O21 Si1 O20 W4 -56.8(4)
O22 Si1 O20 W4 62.1(4)
O19 Si1 O20 W4 -177.1(3)
O20 Si1 O21 Mn1 -59.2(4)
O22 Si1 O21 Mn1 -178.3(3)
O19 Si1 O21 Mn1 61.3(4)
O20 Si1 O21 W6 -178.3(3)
O22 Si1 O21 W6 62.6(4)
O19 Si1 O21 W6 -57.8(4)
O20 Si1 O21 W5 57.9(4)
O22 Si1 O21 W5 -61.2(4)
O19 Si1 O21 W5 178.4(3)
O21 Si1 O22 W8 179.1(3)
O20 Si1 O22 W8 59.9(4)
O19 Si1 O22 W8 -60.8(4)
O21 Si1 O22 W7 -58.1(4)
O20 Si1 O22 W7 -177.4(3)
O19 Si1 O22 W7 62.0(4)
O21 Si1 O22 W9 60.3(4)
O20 Si1 O22 W9 -58.9(4)
O19 Si1 O22 W9 -179.5(3)
O8 W2 O23 W8 -133.6(6)
O14 W2 O23 W8 -29.9(6)
O13 W2 O23 W8 128.3(6)
O2 W2 O23 W8 47.0(11)
O19 W2 O23 W8 55.4(6)
O33 W8 O24 W3 -131.2(6)
O30 W8 O24 W3 128.9(7)
O29 W8 O24 W3 41.8(10)
O23 W8 O24 W3 -31.4(6)
O22 W8 O24 W3 54.5(6)
O34 W9 O25 W4 128.1(6)
O26 W9 O25 W4 25.0(6)
O30 W9 O25 W4 -132.6(6)
O31 W9 O25 W4 -56.8(9)
O22 W9 O25 W4 -60.5(6)
O34 W9 O26 W5 -129.5(6)
O25 W9 O26 W5 -26.5(6)
O30 W9 O26 W5 57.0(9)
O31 W9 O26 W5 131.2(6)
O22 W9 O26 W5 59.7(6)
O32 W7 O27 W6 134.1(7)
O31 W7 O27 W6 -125.7(7)
O29 W7 O27 W6 -34.6(10)
O28 W7 O27 W6 33.3(7)
O22 W7 O27 W6 -52.1(7)
O7 W1 O28 W7 133.8(6)
O18 W1 O28 W7 31.1(6)
O13 W1 O28 W7 -127.8(6)
O1 W1 O28 W7 -43.0(11)
O19 W1 O28 W7 -54.4(6)
Mn4 W1 O28 W7 173.89(12)
O32 W7 O31 W9 -173.8(3)
O27 W7 O31 W9 83.2(3)
O29 W7 O31 W9 -74.1(3)
O28 W7 O31 W9 1.7(8)
O22 W7 O31 W9 -1.9(3)
O6 Mn1 O35 W10 -97.1(3)
O1H Mn1 O35 W10 84.7(3)
O21 Mn1 O35 W10 -177.6(2)
W6 Mn1 O35 W10 -129.1(2)
W5 Mn1 O35 W10 -178.54(9)
O6 Mn1 O35 Co1 110.9(3)
O1H Mn1 O35 Co1 -67.2(3)
O21 Mn1 O35 Co1 30.4(3)
W6 Mn1 O35 Co1 78.9(3)
W5 Mn1 O35 Co1 29.5(5)
O3 Mn2 O36 W11 100.0(3)
O1H Mn2 O36 W11 -83.1(3)
O20 Mn2 O36 W11 -179.7(2)
W3 Mn2 O36 W11 132.3(2)
W4 Mn2 O36 W11 -175.27(9)
O3 Mn2 O36 Co1 -107.3(3)
O1H Mn2 O36 Co1 69.6(3)
O20 Mn2 O36 Co1 -27.0(3)
W3 Mn2 O36 Co1 -75.0(3)
W4 Mn2 O36 Co1 -22.6(5)
O43 W12 O37 Mn3 173.4(3)
O48 W12 O37 Mn3 -84.0(3)
O49 W12 O37 Mn3 73.8(3)
O58 W12 O37 Mn3 -2.2(7)
O54 W12 O37 Mn3 -0.1(2)
O44 W13 O38 Mn3 -172.9(3)
O49 W13 O38 Mn3 -73.4(3)
O59 W13 O38 Mn3 17.7(7)
O50 W13 O38 Mn3 85.6(3)
O54 W13 O38 Mn3 0.6(2)
O37 Mn3 O38 W13 79.3(3)
O2H Mn3 O38 W13 -98.5(3)
O54 Mn3 O38 W13 -0.6(2)
W12 Mn3 O38 W13 47.4(2)
O45 W14 O39 Mn4 173.6(3)
O50 W14 O39 Mn4 -82.4(3)
O60 W14 O39 Mn4 4.6(7)
O51 W14 O39 Mn4 75.2(3)
O55 W14 O39 Mn4 3.1(2)
O2H Mn4 O39 W14 95.4(3)
O40 Mn4 O39 W14 -83.0(3)
O55 Mn4 O39 W14 -3.4(3)
W1 Mn4 O39 W14 178.86(7)
O45 W14 O50 W13 -134.9(6)
O39 W14 O50 W13 123.6(6)
O60 W14 O50 W13 -33.3(6)
O51 W14 O50 W13 30.9(10)
O55 W14 O50 W13 47.3(6)
Mn4 W14 O50 W13 90.7(6)
O46 W15 O51 W14 171.5(3)
O61 W15 O51 W14 -84.2(3)
O52 W15 O51 W14 16.7(7)
O40 W15 O51 W14 75.8(3)
O55 W15 O51 W14 1.7(3)
O54 Si2 O53 Co1 59.0(4)
O55 Si2 O53 Co1 -61.0(3)
O56 Si2 O53 Co1 179.7(3)
O54 Si2 O53 W10 179.4(3)
O55 Si2 O53 W10 59.4(4)
O56 Si2 O53 W10 -59.9(4)
O54 Si2 O53 W11 -60.8(3)
O55 Si2 O53 W11 179.1(3)
O56 Si2 O53 W11 59.9(3)
O55 Si2 O54 Mn3 58.7(4)
O53 Si2 O54 Mn3 -61.2(4)
O56 Si2 O54 Mn3 178.4(3)
O55 Si2 O54 W12 177.4(3)
O53 Si2 O54 W12 57.6(4)
O56 Si2 O54 W12 -62.8(4)
O55 Si2 O54 W13 -59.1(4)
O53 Si2 O54 W13 -179.0(3)
O56 Si2 O54 W13 60.7(4)
O54 Si2 O55 Mn4 -59.0(3)
O53 Si2 O55 Mn4 60.9(3)
O56 Si2 O55 Mn4 -179.5(3)
O54 Si2 O55 W15 176.7(3)
O53 Si2 O55 W15 -63.5(3)
O56 Si2 O55 W15 56.1(3)
O54 Si2 O55 W14 54.8(4)
O53 Si2 O55 W14 174.6(3)
O56 Si2 O55 W14 -65.7(3)
O54 Si2 O56 W16 178.0(3)
O55 Si2 O56 W16 -61.8(4)
O53 Si2 O56 W16 57.8(4)
O54 Si2 O56 W18 -61.2(3)
O55 Si2 O56 W18 59.0(3)
O53 Si2 O56 W18 178.5(3)
O54 Si2 O56 W17 55.3(3)
O55 Si2 O56 W17 175.5(3)
O53 Si2 O56 W17 -64.9(3)
O67 W17 O58 W12 -130.8(6)
O64 W17 O58 W12 127.7(6)
O57 W17 O58 W12 -29.0(6)
O63 W17 O58 W12 38.8(10)
O56 W17 O58 W12 54.7(6)
O68 W18 O59 W13 127.6(6)
O60 W18 O59 W13 24.7(6)
O65 W18 O59 W13 -63.3(9)
O64 W18 O59 W13 -134.7(6)
O56 W18 O59 W13 -62.3(6)
O68 W18 O60 W14 -123.3(5)
O59 W18 O60 W14 -21.8(5)
O65 W18 O60 W14 136.4(5)
O64 W18 O60 W14 53.9(9)
O56 W18 O60 W14 63.3(5)
O46 W15 O61 W16 -132.4(5)
O51 W15 O61 W16 125.8(5)
O52 W15 O61 W16 -31.2(6)
O40 W15 O61 W16 29.4(10)
O55 W15 O61 W16 51.6(5)
O66 W16 O62 W10 -136.0(7)
O63 W16 O62 W10 123.3(7)
O65 W16 O62 W10 24.1(10)
O61 W16 O62 W10 -35.6(7)
O56 W16 O62 W10 48.7(6)
O66 W16 O63 W17 170.9(3)
O62 W16 O63 W17 -86.1(3)
O65 W16 O63 W17 70.4(3)
O61 W16 O63 W17 -7.4(7)
O56 W16 O63 W17 -2.6(2)
C131 N101 C101 C102 65.5(8)
C111 N101 C101 C102 -51.7(9)
C121 N101 C101 C102 -174.4(6)
N101 C101 C102 C103 -160.0(7)
C101 C102 C103 C104 75.3(10)
C131 N101 C111 C112 174.6(7)
C121 N101 C111 C112 54.3(9)
C101 N101 C111 C112 -64.9(8)
N101 C111 C112 C113 170.0(7)
C111 C112 C113 C114 170.6(7)
C131 N101 C121 C122 -53.8(8)
C111 N101 C121 C122 63.1(8)
C101 N101 C121 C122 -173.9(6)
N101 C121 C122 C123 -175.2(7)
C121 C122 C123 C124 -67.7(11)
C111 N101 C131 C132 -178.7(7)
C121 N101 C131 C132 -57.5(9)
C101 N101 C131 C132 59.8(9)
N101 C131 C132 C133 -178.8(7)
C131 C132 C133 C134 -177.6(7)
C211 N201 C201 C202 65.7(9)
C221 N201 C201 C202 -173.0(7)
C231 N201 C201 C202 -53.2(9)
N201 C201 C202 C203 -109.7(8)
C201 C202 C203 C204 -177.8(7)
C221 N201 C211 C212 -49.6(9)
C201 N201 C211 C212 67.5(9)
C231 N201 C211 C212 -170.7(7)
N201 C211 C212 C213 -177.7(7)
C211 C212 C213 C214 -173.4(7)
C211 N201 C221 C222 -55.3(10)
C201 N201 C221 C222 -175.5(7)
C231 N201 C221 C222 63.9(9)
N201 C221 C222 C223 176.0(8)
C221 C222 C223 C224 -173.6(10)
C211 N201 C231 C232 -169.4(7)
C221 N201 C231 C232 68.3(9)
C201 N201 C231 C232 -48.4(10)
N201 C231 C232 C233 178.3(8)
C231 C232 C233 C234 177.7(9)
C311 N301 C301 C302 51.6(11)
C321 N301 C301 C302 173.1(9)
C331 N301 C301 C302 -66.5(11)
N301 C301 C302 C303 177.1(10)
C301 C302 C303 C304 175.7(12)
C321 N301 C311 C312 -56.2(11)
C301 N301 C311 C312 62.6(10)
C331 N301 C311 C312 -176.9(8)
N301 C311 C312 C313 -164.4(8)
C311 C312 C313 C314 74.3(11)
C311 N301 C321 C322 -51.8(12)
C301 N301 C321 C322 -173.6(9)
C331 N301 C321 C322 66.2(12)
N301 C321 C322 C323 -165.1(10)
C321 C322 C323 C324 87.0(16)
C311 N301 C331 C332 178.3(9)
C321 N301 C331 C332 57.4(12)
C301 N301 C331 C332 -60.5(11)
N301 C331 C332 C333 173.9(11)
C331 C332 C333 C334 67.8(19)
C431 N401 C401 C402 -61.7(11)
C421 N401 C401 C402 176.3(8)
C411 N401 C401 C402 56.3(11)
N401 C401 C402 C403 162.2(9)
C401 C402 C403 C404 -69.0(13)
C431 N401 C411 C412 -176.8(8)
C401 N401 C411 C412 61.3(11)
C421 N401 C411 C412 -55.6(11)
N401 C411 C412 C413 -178.8(8)
C411 C412 C413 C414 179.6(9)
C431 N401 C421 C422 56.0(10)
C401 N401 C421 C422 178.8(8)
C411 N401 C421 C422 -62.0(10)
N401 C421 C422 C423 171.1(9)
C421 C422 C423 C424 59.9(14)
C401 N401 C431 C432 -56.6(12)
C421 N401 C431 C432 62.3(11)
C411 N401 C431 C432 -176.7(9)
N401 C431 C432 C433 -150.7(15)
C431 C432 C433 C434 179.0(16)
C521 N501 C501 C502 176.1(7)
C531 N501 C501 C502 56.1(9)
C511 N501 C501 C502 -63.0(9)
N501 C501 C502 C503 174.8(7)
C501 C502 C503 C504 171.3(8)
C521 N501 C511 C512 64.0(9)
C531 N501 C511 C512 -176.1(7)
C501 N501 C511 C512 -53.6(10)
N501 C511 C512 C513 178.9(7)
C511 C512 C513 C514 -68.9(11)
C531 N501 C521 C522 -63.4(9)
C501 N501 C521 C522 175.6(7)
C511 N501 C521 C522 54.1(9)
N501 C521 C522 C523 164.6(7)
C521 C522 C523 C524 -83.5(9)
C521 N501 C531 C532 -56.7(9)
C501 N501 C531 C532 60.3(9)
C511 N501 C531 C532 -177.2(7)
N501 C531 C532 C533 -166.5(7)
C531 C532 C533 C534 -178.4(7)
C631 N601 C601 C602 60(3)
C611 N601 C601 C602 -64(3)
C621 N601 C601 C602 -175(2)
N601 C601 C602 C603 -171(2)
C601 C602 C603 C604 175(2)
C631 N601 C611 C612 -170(2)
C601 N601 C611 C612 -43(3)
C621 N601 C611 C612 72(3)
N601 C611 C612 C613 165.7(19)
C611 C612 C613 C614 95(3)
C631 N601 C621 C622 39(3)
C601 N601 C621 C622 -88(2)
C611 N601 C621 C622 155(2)
N601 C621 C622 C623 165.3(19)
C621 C622 C623 C624 172(2)
C601 N601 C631 C632 49(3)
C611 N601 C631 C632 174(2)
C621 N601 C631 C632 -74(3)
N601 C631 C632 C633 176(2)
C631 C632 C633 C634 -170(2)
C711 N701 C701 C702 -50(3)
C721 N701 C701 C702 176.3(17)
C731 N701 C701 C702 70(2)
N701 C701 C702 C703 174.7(15)
C701 C702 C703 C704 -65(3)
C721 N701 C711 C712 57(3)
C731 N701 C711 C712 -175.4(18)
C701 N701 C711 C712 -64(2)
N701 C711 C712 C713 159.2(18)
C711 C712 C713 C714 158(2)
C711 N701 C721 C722 43(2)
C731 N701 C721 C722 -88.1(14)
C701 N701 C721 C722 169.1(12)
N701 C721 C722 C723 179.4(12)
C721 C722 C723 C724 175.0(14)
C711 N701 C731 C732 -50(2)
C721 N701 C731 C732 86.5(17)
C701 N701 C731 C732 -169.5(16)
N701 C731 C732 C733 -179.4(15)
C731 C732 C733 C734 -177(2)
Cl11 C11 C12 Cl14 -58.7(12)
Cl13 C11 C12 Cl12 -56.1(12)
Cl11 C11 C12 Cl12 -71.5(10)
C11 C12 Cl12 Cl14 142.5(12)
C11 C12 Cl14 Cl12 -42.0(13)
Cl21 C21 C22 Cl22 61.4(9)
Cl31 C31 C32 Cl32 56(2)
Cl43 C41 C42 Cl42 59(4)
Cl41 C41 C42 Cl42 43(3)
C42 C41 Cl41 Cl43 161(2)
C42 C41 Cl43 Cl41 -28(3)

loop_
_platon_squeeze_void_nr
_platon_squeeze_void_average_x
_platon_squeeze_void_average_y
_platon_squeeze_void_average_z
_platon_squeeze_void_volume
_platon_squeeze_void_count_electrons
_platon_squeeze_void_content
1 0.026 0.443 0.003 10 0 ' '
2 0.281 0.914 0.036 195 19 ' '
3 0.406 0.127 0.255 26 -1 ' '
4 0.366 0.248 0.420 28 0 ' '
5 0.430 0.953 0.363 8 0 ' '
6 0.719 0.086 -0.036 195 21 ' '
7 0.594 0.873 0.745 26 -1 ' '
8 0.569 0.047 0.637 8 -1 ' '
9 0.634 0.752 0.580 28 0 ' '
10 0.974 0.557 0.997 10 0 ' '
